data_7118268
loop_
_publ_author_name
'Borger, Jaap E.'
'Bakker, Martijn S.'
'Ehlers, Andreas W.'
'Lutz, Martin'
'Chris Slootweg, J.'
'Lammertsma, Koop'

_publ_section_title
;
 Functionalization of P4 in the coordination sphere of coinage metal
 cations.
;
_journal_issue 16
_journal_name_full 'Chemical communications (Cambridge, England)'
_journal_page_first 3284
_journal_page_last 3287
_journal_paper_doi 10.1039/c5cc10037b
_journal_volume 52
_journal_year 2016
_chemical_formula_moiety 'C78 H97 Au2 N4 P4, C16 Al F36 O4'
_chemical_formula_sum 'C94 H97 Al Au2 F36 N4 O4 P4'
_chemical_formula_weight 2575.54
_space_group_crystal_system monoclinic
_space_group_IT_number 15
_space_group_name_Hall '-C 2yc'
_space_group_name_H-M_alt 'C 1 2/c 1'
_symmetry_space_group_name_Hall '-C 2yc'
_symmetry_space_group_name_H-M 'C 1 2/c 1'
_atom_sites_solution_hydrogens geom
_atom_sites_solution_primary heavy
_atom_sites_solution_secondary difmap
_audit_creation_method SHELXL-2014/7
_audit_update_record
;
2015-12-03 deposited with the CCDC.
2016-01-04 downloaded from the CCDC.
;
_cell_angle_alpha 90
_cell_angle_beta 100.380(1)
_cell_angle_gamma 90
_cell_formula_units_Z 8
_cell_length_a 39.9091(8)
_cell_length_b 25.1072(6)
_cell_length_c 22.5843(4)
_cell_measurement_reflns_used 162734
_cell_measurement_temperature 150(2)
_cell_measurement_theta_max 27.50
_cell_measurement_theta_min 1.50
_cell_volume 22259.3(8)
_computing_cell_refinement Peakref
_computing_data_collection Apex2
_computing_data_reduction 'Eval15, SADABS-2014/4'
_computing_structure_refinement 'SHELXL-2014/7 (Sheldrick, 2014)'
_computing_structure_solution SHELXT
_diffrn_ambient_temperature 150(2)
_diffrn_measured_fraction_theta_full 1.000
_diffrn_measured_fraction_theta_max 1.000
_diffrn_measurement_device_type 'Bruker Kappa ApexII'
_diffrn_measurement_method '\f and \w scans'
_diffrn_radiation_type MoK\a
_diffrn_radiation_wavelength 0.71073
_diffrn_reflns_av_R_equivalents 0.0225
_diffrn_reflns_av_unetI/netI 0.0139
_diffrn_reflns_laue_measured_fraction_full 1.000
_diffrn_reflns_laue_measured_fraction_max 1.000
_diffrn_reflns_limit_h_max 51
_diffrn_reflns_limit_h_min -51
_diffrn_reflns_limit_k_max 32
_diffrn_reflns_limit_k_min -32
_diffrn_reflns_limit_l_max 29
_diffrn_reflns_limit_l_min -29
_diffrn_reflns_number 195550
_diffrn_reflns_point_group_measured_fraction_full 1.000
_diffrn_reflns_point_group_measured_fraction_max 1.000
_diffrn_reflns_theta_full 25.242
_diffrn_reflns_theta_max 27.495
_diffrn_reflns_theta_min 1.622
_diffrn_source 'sealed tube'
_exptl_absorpt_coefficient_mu 2.806
_exptl_absorpt_correction_T_max 0.4305
_exptl_absorpt_correction_T_min 0.3572
_exptl_absorpt_correction_type multi-scan
_exptl_absorpt_process_details SADABS-2014/4
_exptl_crystal_colour colourless
_exptl_crystal_density_diffrn 1.537
_exptl_crystal_description block
_exptl_crystal_F_000 10208
_exptl_crystal_size_max 0.33
_exptl_crystal_size_mid 0.27
_exptl_crystal_size_min 0.21
_refine_diff_density_max 1.530
_refine_diff_density_min -1.008
_refine_diff_density_rms 0.077
_refine_ls_extinction_method none
_refine_ls_goodness_of_fit_ref 1.034
_refine_ls_hydrogen_treatment constr
_refine_ls_matrix_type full
_refine_ls_number_parameters 1622
_refine_ls_number_reflns 25563
_refine_ls_number_restraints 5625
_refine_ls_restrained_S_all 1.625
_refine_ls_R_factor_all 0.0323
_refine_ls_R_factor_gt 0.0272
_refine_ls_shift/su_max 0.022
_refine_ls_shift/su_mean 0.001
_refine_ls_structure_factor_coef Fsqd
_refine_ls_weighting_details 'w=1/[\s^2^(Fo^2^)+(0.0354P)^2^+69.3449P] where P=(Fo^2^+2Fc^2^)/3'
_refine_ls_weighting_scheme calc
_refine_ls_wR_factor_gt 0.0690
_refine_ls_wR_factor_ref 0.0719
_reflns_Friedel_coverage 0.000
_reflns_number_gt 22676
_reflns_number_total 25563
_reflns_threshold_expression 'I > 2\s(I)'
_cod_data_source_file c5cc10037b2.cif
_cod_data_source_block l0753a
_cod_depositor_comments 'Adding full bibliography for 7118267--7118268.cif.'
_cod_database_code 7118268
_shelx_shelxl_version_number 2014/7
_shelx_space_group_comment
;
The symmetry employed for this shelxl refinement is uniquely defined
by the following loop, which should always be used as a source of
symmetry information in preference to the above space-group names.
They are only intended as comments.
;

loop_
_space_group_symop_operation_xyz
'x, y, z'
'-x, y, -z+1/2'
'x+1/2, y+1/2, z'
'-x+1/2, y+1/2, -z+1/2'
'-x, -y, -z'
'x, -y, z-1/2'
'-x+1/2, -y+1/2, -z'
'x+1/2, -y+1/2, z-1/2'

loop_
_atom_site_label
_atom_site_type_symbol
_atom_site_fract_x
_atom_site_fract_y
_atom_site_fract_z
_atom_site_U_iso_or_equiv
_atom_site_adp_type
_atom_site_occupancy
_atom_site_site_symmetry_order
_atom_site_calc_flag
_atom_site_refinement_flags_posn
_atom_site_refinement_flags_adp
_atom_site_refinement_flags_occupancy
_atom_site_disorder_assembly
_atom_site_disorder_group
Au1 Au 0.15109(2) 0.19363(2) 0.52216(2) 0.02504(3) Uani 1 1 d . . . . .
Au2 Au 0.13907(2) 0.34950(2) 0.57070(2) 0.02382(3) Uani 1 1 d . . . . .
P1 P 0.11440(2) 0.36029(3) 0.40839(3) 0.03259(16) Uani 1 1 d . . . . .
P2 P 0.15080(2) 0.29343(3) 0.41079(3) 0.03191(15) Uani 1 1 d . . . . .
P3 P 0.09897(2) 0.27769(3) 0.42685(3) 0.03363(16) Uani 1 1 d . . . . .
P4 P 0.14207(2) 0.28266(3) 0.50312(3) 0.02523(13) Uani 1 1 d . . . . .
N11 N 0.14545(6) 0.07434(9) 0.55552(11) 0.0316(5) Uani 1 1 d . . . . .
N21 N 0.17577(6) 0.08864(9) 0.48784(10) 0.0281(5) Uani 1 1 d . . . . .
C11 C 0.15751(7) 0.11318(10) 0.52473(11) 0.0259(5) Uani 1 1 d . . . . .
C21 C 0.15601(8) 0.02501(11) 0.53802(14) 0.0372(7) Uani 1 1 d . . . . .
H21 H 0.1508 -0.0087 0.5531 0.045 Uiso 1 1 calc R U . . .
C31 C 0.17501(8) 0.03394(11) 0.49575(14) 0.0344(6) Uani 1 1 d . . . . .
H31 H 0.1858 0.0079 0.4752 0.041 Uiso 1 1 calc R U . . .
C41 C 0.12454(9) 0.08265(12) 0.60098(14) 0.0401(7) Uani 1 1 d . . . . .
C51 C 0.08947(10) 0.08534(16) 0.58282(17) 0.0509(9) Uani 1 1 d . . . . .
C61 C 0.07019(12) 0.0936(2) 0.6285(2) 0.0683(12) Uani 1 1 d . . . . .
H61 H 0.0461 0.0965 0.6181 0.082 Uiso 1 1 calc R U . . .
C71 C 0.08550(14) 0.0973(2) 0.6872(2) 0.0748(14) Uani 1 1 d . . . . .
H71 H 0.0719 0.1018 0.7173 0.090 Uiso 1 1 calc R U . . .
C81 C 0.12012(13) 0.09462(18) 0.70358(18) 0.0654(12) Uani 1 1 d . . . . .
H81 H 0.1302 0.0980 0.7449 0.079 Uiso 1 1 calc R U . . .
C91 C 0.14118(10) 0.08690(13) 0.66072(15) 0.0471(8) Uani 1 1 d . . . . .
C101 C 0.07183(10) 0.0821(2) 0.51794(19) 0.0621(11) Uani 1 1 d . . . . .
H101 H 0.0887 0.0682 0.4939 0.074 Uiso 1 1 calc R U . . .
C111 C 0.06088(14) 0.1373(2) 0.4940(3) 0.0890(17) Uani 1 1 d . . . . .
H11A H 0.0435 0.1512 0.5155 0.134 Uiso 1 1 calc R U . . .
H11B H 0.0515 0.1350 0.4509 0.134 Uiso 1 1 calc R U . . .
H11C H 0.0806 0.1612 0.5003 0.134 Uiso 1 1 calc R U . . .
C121 C 0.04133(12) 0.0446(2) 0.5081(3) 0.0805(15) Uani 1 1 d . . . . .
H12A H 0.0481 0.0100 0.5266 0.121 Uiso 1 1 calc R U . . .
H12B H 0.0332 0.0399 0.4649 0.121 Uiso 1 1 calc R U . . .
H12C H 0.0231 0.0598 0.5267 0.121 Uiso 1 1 calc R U . . .
C131 C 0.17938(11) 0.08595(15) 0.67837(15) 0.0507(9) Uani 1 1 d . . . . .
H131 H 0.1889 0.0764 0.6417 0.061 Uiso 1 1 calc R U . . .
C141 C 0.19282(13) 0.14125(18) 0.6987(2) 0.0688(12) Uani 1 1 d . . . . .
H14A H 0.1852 0.1671 0.6665 0.103 Uiso 1 1 calc R U . . .
H14B H 0.2178 0.1405 0.7077 0.103 Uiso 1 1 calc R U . . .
H14C H 0.1841 0.1517 0.7348 0.103 Uiso 1 1 calc R U . . .
C151 C 0.19167(15) 0.0435(2) 0.7265(2) 0.0814(15) Uani 1 1 d . . . . .
H15A H 0.1831 0.0521 0.7634 0.122 Uiso 1 1 calc R U . . .
H15B H 0.2166 0.0430 0.7351 0.122 Uiso 1 1 calc R U . . .
H15C H 0.1831 0.0085 0.7117 0.122 Uiso 1 1 calc R U . . .
C161 C 0.18851(7) 0.11791(10) 0.44131(12) 0.0294(6) Uani 1 1 d . . . . .
C171 C 0.16613(8) 0.12448(12) 0.38664(13) 0.0345(6) Uani 1 1 d . . . . .
C181 C 0.17630(9) 0.15969(13) 0.34536(14) 0.0424(7) Uani 1 1 d . . . . .
H181 H 0.1618 0.1657 0.3077 0.051 Uiso 1 1 calc R U . . .
C191 C 0.20701(10) 0.18581(13) 0.35840(15) 0.0451(8) Uani 1 1 d . . . . .
H191 H 0.2131 0.2106 0.3303 0.054 Uiso 1 1 calc R U . . .
C201 C 0.22922(9) 0.17645(12) 0.41187(15) 0.0405(7) Uani 1 1 d . . . . .
H201 H 0.2508 0.1937 0.4193 0.049 Uiso 1 1 calc R U . . .
C211 C 0.22036(8) 0.14187(11) 0.45506(13) 0.0330(6) Uani 1 1 d . . . . .
C221 C 0.13253(8) 0.09451(14) 0.37191(14) 0.0408(7) Uani 1 1 d . . . . .
H221 H 0.1270 0.0805 0.4105 0.049 Uiso 1 1 calc R U . . .
C231 C 0.10321(11) 0.13036(18) 0.3430(2) 0.0677(12) Uani 1 1 d . . . . .
H23A H 0.1019 0.1613 0.3689 0.102 Uiso 1 1 calc R U . . .
H23B H 0.0818 0.1104 0.3380 0.102 Uiso 1 1 calc R U . . .
H23C H 0.1072 0.1424 0.3035 0.102 Uiso 1 1 calc R U . . .
C241 C 0.13608(11) 0.04707(15) 0.33128(19) 0.0569(10) Uani 1 1 d . . . . .
H24A H 0.1405 0.0599 0.2924 0.085 Uiso 1 1 calc R U . . .
H24B H 0.1150 0.0263 0.3249 0.085 Uiso 1 1 calc R U . . .
H24C H 0.1551 0.0246 0.3504 0.085 Uiso 1 1 calc R U . . .
C251 C 0.24496(8) 0.13172(12) 0.51338(14) 0.0372(6) Uani 1 1 d . . . . .
H251 H 0.2342 0.1051 0.5371 0.045 Uiso 1 1 calc R U . . .
C261 C 0.25166(10) 0.18267(15) 0.55140(17) 0.0505(9) Uani 1 1 d . . . . .
H26A H 0.2629 0.2091 0.5297 0.076 Uiso 1 1 calc R U . . .
H26B H 0.2664 0.1743 0.5899 0.076 Uiso 1 1 calc R U . . .
H26C H 0.2300 0.1971 0.5589 0.076 Uiso 1 1 calc R U . . .
C271 C 0.27816(9) 0.10791(16) 0.50123(19) 0.0537(9) Uani 1 1 d . . . . .
H27A H 0.2734 0.0743 0.4792 0.080 Uiso 1 1 calc R U . . .
H27B H 0.2935 0.1012 0.5395 0.080 Uiso 1 1 calc R U . . .
H27C H 0.2890 0.1329 0.4771 0.080 Uiso 1 1 calc R U . . .
N12 N 0.10223(6) 0.39992(9) 0.66083(11) 0.0298(5) Uani 1 1 d . . . . .
N22 N 0.15460(5) 0.42324(8) 0.68187(10) 0.0245(4) Uani 1 1 d . . . . .
C12 C 0.13218(7) 0.39585(10) 0.64106(12) 0.0252(5) Uani 1 1 d . . . . .
C22 C 0.10603(7) 0.42988(12) 0.71325(13) 0.0349(6) Uani 1 1 d . . . . .
H22 H 0.0887 0.4386 0.7354 0.042 Uiso 1 1 calc R U . . .
C32 C 0.13893(7) 0.44420(11) 0.72660(13) 0.0321(6) Uani 1 1 d . . . . .
H32 H 0.1494 0.4647 0.7602 0.039 Uiso 1 1 calc R U . . .
C42 C 0.07038(7) 0.37982(13) 0.62758(14) 0.0363(6) Uani 1 1 d . . . . .
C52 C 0.05174(8) 0.41392(15) 0.58507(17) 0.0472(8) Uani 1 1 d . . . . .
C62 C 0.02130(10) 0.3934(2) 0.5522(2) 0.0679(12) Uani 1 1 d . . . . .
H62 H 0.0077 0.4150 0.5227 0.081 Uiso 1 1 calc R U . . .
C72 C 0.01088(11) 0.3426(2) 0.5619(2) 0.0723(13) Uani 1 1 d . . . . .
H72 H -0.0098 0.3296 0.5390 0.087 Uiso 1 1 calc R U . . .
C82 C 0.02988(11) 0.31032(18) 0.6040(2) 0.0624(11) Uani 1 1 d . . . . .
H82 H 0.0221 0.2753 0.6098 0.075 Uiso 1 1 calc R U . . .
C92 C 0.06044(9) 0.32801(15) 0.63850(17) 0.0481(8) Uani 1 1 d . . . . .
C102 C 0.06382(10) 0.46962(15) 0.57297(18) 0.0547(10) Uani 1 1 d . . . . .
H102 H 0.0852 0.4768 0.6024 0.066 Uiso 1 1 calc R U . . .
C112 C 0.03763(14) 0.5113(2) 0.5827(3) 0.0858(17) Uani 1 1 d . . . . .
H11D H 0.0159 0.5036 0.5562 0.129 Uiso 1 1 calc R U . . .
H11E H 0.0456 0.5467 0.5732 0.129 Uiso 1 1 calc R U . . .
H11F H 0.0345 0.5104 0.6247 0.129 Uiso 1 1 calc R U . . .
C122 C 0.07207(14) 0.47382(18) 0.5102(2) 0.0757(13) Uani 1 1 d . . . . .
H12D H 0.0886 0.4462 0.5047 0.114 Uiso 1 1 calc R U . . .
H12E H 0.0817 0.5090 0.5049 0.114 Uiso 1 1 calc R U . . .
H12F H 0.0512 0.4689 0.4804 0.114 Uiso 1 1 calc R U . . .
C132 C 0.08111(12) 0.29171(17) 0.6851(2) 0.0671(12) Uani 1 1 d . . . . .
H132 H 0.1002 0.3131 0.7084 0.081 Uiso 1 1 calc R U . . .
C142 C 0.05955(18) 0.2703(3) 0.7294(2) 0.104(2) Uani 1 1 d . . . . .
H14D H 0.0411 0.2481 0.7078 0.157 Uiso 1 1 calc R U . . .
H14E H 0.0498 0.3002 0.7485 0.157 Uiso 1 1 calc R U . . .
H14F H 0.0739 0.2489 0.7604 0.157 Uiso 1 1 calc R U . . .
C152 C 0.09641(18) 0.2457(2) 0.6558(3) 0.109(2) Uani 1 1 d . . . . .
H15D H 0.0782 0.2217 0.6370 0.163 Uiso 1 1 calc R U . . .
H15E H 0.1123 0.2262 0.6864 0.163 Uiso 1 1 calc R U . . .
H15F H 0.1087 0.2594 0.6251 0.163 Uiso 1 1 calc R U . . .
C162 C 0.19049(7) 0.42851(10) 0.68078(12) 0.0250(5) Uani 1 1 d . . . . .
C172 C 0.20143(8) 0.47212(11) 0.65090(13) 0.0318(6) Uani 1 1 d . . . . .
C182 C 0.23630(8) 0.47658(12) 0.65188(15) 0.0391(7) Uani 1 1 d . . . . .
H182 H 0.2447 0.5055 0.6317 0.047 Uiso 1 1 calc R U . . .
C192 C 0.25868(8) 0.43977(13) 0.68164(15) 0.0410(7) Uani 1 1 d . . . . .
H192 H 0.2824 0.4436 0.6817 0.049 Uiso 1 1 calc R U . . .
C202 C 0.24720(7) 0.39726(13) 0.71147(14) 0.0362(6) Uani 1 1 d . . . . .
H202 H 0.2631 0.3725 0.7322 0.043 Uiso 1 1 calc R U . . .
C212 C 0.21262(7) 0.39048(11) 0.71138(12) 0.0295(5) Uani 1 1 d . . . . .
C222 C 0.17658(9) 0.51302(12) 0.61832(15) 0.0398(7) Uani 1 1 d . . . . .
H222 H 0.1542 0.5078 0.6316 0.048 Uiso 1 1 calc R U . . .
C232 C 0.18861(12) 0.56997(14) 0.6349(2) 0.0614(11) Uani 1 1 d . . . . .
H23D H 0.1932 0.5739 0.6788 0.092 Uiso 1 1 calc R U . . .
H23E H 0.1708 0.5952 0.6174 0.092 Uiso 1 1 calc R U . . .
H23F H 0.2094 0.5772 0.6190 0.092 Uiso 1 1 calc R U . . .
C242 C 0.17096(12) 0.50469(15) 0.55046(17) 0.0589(10) Uani 1 1 d . . . . .
H24D H 0.1921 0.5127 0.5358 0.088 Uiso 1 1 calc R U . . .
H24E H 0.1528 0.5284 0.5309 0.088 Uiso 1 1 calc R U . . .
H24F H 0.1644 0.4676 0.5411 0.088 Uiso 1 1 calc R U . . .
C252 C 0.19999(8) 0.34356(12) 0.74388(15) 0.0379(7) Uani 1 1 d . . . . .
H252 H 0.1745 0.3449 0.7361 0.045 Uiso 1 1 calc R U . . .
C262 C 0.21205(14) 0.34734(19) 0.81133(18) 0.0688(12) Uani 1 1 d . . . . .
H26D H 0.2029 0.3173 0.8311 0.103 Uiso 1 1 calc R U . . .
H26E H 0.2040 0.3808 0.8262 0.103 Uiso 1 1 calc R U . . .
H26F H 0.2370 0.3463 0.8203 0.103 Uiso 1 1 calc R U . . .
C272 C 0.21047(15) 0.29089(15) 0.7199(2) 0.0744(14) Uani 1 1 d . . . . .
H27D H 0.2354 0.2879 0.7282 0.112 Uiso 1 1 calc R U . . .
H27E H 0.2023 0.2892 0.6763 0.112 Uiso 1 1 calc R U . . .
H27F H 0.2006 0.2616 0.7396 0.112 Uiso 1 1 calc R U . . .
C13 C 0.09944(9) 0.36856(12) 0.32581(15) 0.0429(8) Uani 1 1 d . . . . .
C23 C 0.06811(10) 0.34887(14) 0.29434(17) 0.0509(9) Uani 1 1 d . . . . .
C33 C 0.05865(14) 0.36113(18) 0.2334(2) 0.0802(16) Uani 1 1 d . . . . .
H33 H 0.0375 0.3483 0.2120 0.096 Uiso 1 1 calc R U . . .
C43 C 0.07883(17) 0.3910(2) 0.2035(2) 0.109(3) Uani 1 1 d . . . . .
H43 H 0.0717 0.3985 0.1619 0.130 Uiso 1 1 calc R U . . .
C53 C 0.10961(16) 0.41017(19) 0.2336(2) 0.091(2) Uani 1 1 d . . . . .
H53 H 0.1237 0.4305 0.2125 0.109 Uiso 1 1 calc R U . . .
C63 C 0.12013(11) 0.39984(14) 0.29503(16) 0.0549(10) Uani 1 1 d . . . . .
C7A C 0.0442(2) 0.3104(4) 0.3257(4) 0.033(2) Uani 0.501(18) 1 d D U P A 1
C8A C 0.0442(2) 0.2568(4) 0.3063(4) 0.039(3) Uani 0.501(18) 1 d D U P A 1
C9A C 0.0244(2) 0.2191(4) 0.3293(4) 0.042(2) Uani 0.501(18) 1 d D U P A 1
H9A H 0.0245 0.1833 0.3158 0.050 Uiso 0.501(18) 1 calc R U P A 1
C10A C 0.00445(19) 0.2323(6) 0.3713(4) 0.053(2) Uani 0.501(18) 1 d D U P A 1
C11A C 0.0045(2) 0.2851(7) 0.3901(3) 0.055(3) Uani 0.501(18) 1 d D U P A 1
H11G H -0.0092 0.2949 0.4188 0.066 Uiso 0.501(18) 1 calc R U P A 1
C12A C 0.0238(2) 0.3240(5) 0.3683(4) 0.051(3) Uani 0.501(18) 1 d D U P A 1
C13A C 0.0655(3) 0.2405(5) 0.2607(5) 0.033(3) Uani 0.501(18) 1 d D U P A 1
H13A H 0.0778 0.2716 0.2493 0.049 Uiso 0.501(18) 1 calc R U P A 1
H13B H 0.0819 0.2132 0.2782 0.049 Uiso 0.501(18) 1 calc R U P A 1
H13C H 0.0507 0.2261 0.2249 0.049 Uiso 0.501(18) 1 calc R U P A 1
C14A C -0.0168(2) 0.1905(7) 0.3956(6) 0.080(4) Uani 0.501(18) 1 d D U P A 1
H14G H -0.0292 0.2069 0.4247 0.120 Uiso 0.501(18) 1 calc R U P A 1
H14H H -0.0331 0.1752 0.3624 0.120 Uiso 0.501(18) 1 calc R U P A 1
H14I H -0.0019 0.1623 0.4155 0.120 Uiso 0.501(18) 1 calc R U P A 1
C15A C 0.0221(3) 0.3794(6) 0.3902(6) 0.078(4) Uani 0.501(18) 1 d D U P A 1
H15G H 0.0369 0.4023 0.3711 0.117 Uiso 0.501(18) 1 calc R U P A 1
H15H H -0.0015 0.3923 0.3801 0.117 Uiso 0.501(18) 1 calc R U P A 1
H15I H 0.0296 0.3802 0.4340 0.117 Uiso 0.501(18) 1 calc R U P A 1
C7B C 0.0449(2) 0.3186(4) 0.3156(4) 0.049(3) Uani 0.499(18) 1 d D U P A 2
C8B C 0.0407(2) 0.2631(4) 0.3071(4) 0.042(3) Uani 0.499(18) 1 d D U P A 2
C9B C 0.0201(2) 0.2346(5) 0.3392(4) 0.053(3) Uani 0.499(18) 1 d D U P A 2
H9B H 0.0175 0.1973 0.3328 0.064 Uiso 0.499(18) 1 calc R U P A 2
C10B C 0.0031(2) 0.2589(7) 0.3803(4) 0.059(3) Uani 0.499(18) 1 d D U P A 2
C11B C 0.0075(2) 0.3135(7) 0.3881(4) 0.060(3) Uani 0.499(18) 1 d D U P A 2
H11H H -0.0039 0.3310 0.4159 0.073 Uiso 0.499(18) 1 calc R U P A 2
C12B C 0.0278(2) 0.3436(5) 0.3572(4) 0.051(2) Uani 0.499(18) 1 d D U P A 2
C13B C 0.0584(3) 0.2335(5) 0.2635(5) 0.041(3) Uani 0.499(18) 1 d D U P A 2
H13D H 0.0720 0.2586 0.2443 0.061 Uiso 0.499(18) 1 calc R U P A 2
H13E H 0.0734 0.2062 0.2851 0.061 Uiso 0.499(18) 1 calc R U P A 2
H13F H 0.0414 0.2166 0.2326 0.061 Uiso 0.499(18) 1 calc R U P A 2
C14B C -0.0188(2) 0.2259(9) 0.4137(5) 0.091(5) Uani 0.499(18) 1 d D U P A 2
H14J H -0.0290 0.2488 0.4408 0.136 Uiso 0.499(18) 1 calc R U P A 2
H14K H -0.0370 0.2089 0.3848 0.136 Uiso 0.499(18) 1 calc R U P A 2
H14L H -0.0049 0.1984 0.4372 0.136 Uiso 0.499(18) 1 calc R U P A 2
C15B C 0.0301(3) 0.4019(5) 0.3686(6) 0.068(3) Uani 0.499(18) 1 d D U P A 2
H15J H 0.0452 0.4180 0.3439 0.101 Uiso 0.499(18) 1 calc R U P A 2
H15K H 0.0074 0.4177 0.3581 0.101 Uiso 0.499(18) 1 calc R U P A 2
H15L H 0.0392 0.4084 0.4113 0.101 Uiso 0.499(18) 1 calc R U P A 2
C163 C 0.15333(10) 0.42439(13) 0.32424(14) 0.0478(9) Uani 1 1 d . . . . .
C173 C 0.18432(12) 0.40310(14) 0.31368(16) 0.0521(9) Uani 1 1 d . . . . .
C183 C 0.21416(12) 0.43073(15) 0.33482(19) 0.0574(10) Uani 1 1 d . . . . .
H183 H 0.2351 0.4166 0.3277 0.069 Uiso 1 1 calc R U . . .
C193 C 0.21441(11) 0.47809(15) 0.36585(19) 0.0561(10) Uani 1 1 d . . . . .
C203 C 0.18386(11) 0.49764(13) 0.37705(16) 0.0508(9) Uani 1 1 d . . . . .
H203 H 0.1839 0.5298 0.3992 0.061 Uiso 1 1 calc R U . . .
C213 C 0.15309(10) 0.47202(12) 0.35703(15) 0.0460(8) Uani 1 1 d . . . . .
C223 C 0.18568(14) 0.35129(15) 0.27991(19) 0.0669(13) Uani 1 1 d . . . . .
H22A H 0.1626 0.3370 0.2682 0.100 Uiso 1 1 calc R U . . .
H22B H 0.1955 0.3577 0.2438 0.100 Uiso 1 1 calc R U . . .
H22C H 0.1998 0.3256 0.3059 0.100 Uiso 1 1 calc R U . . .
C233 C 0.24711(13) 0.50792(19) 0.3872(3) 0.0848(16) Uani 1 1 d . . . . .
H23G H 0.2661 0.4884 0.3754 0.127 Uiso 1 1 calc R U . . .
H23H H 0.2456 0.5434 0.3689 0.127 Uiso 1 1 calc R U . . .
H23I H 0.2509 0.5113 0.4311 0.127 Uiso 1 1 calc R U . . .
C243 C 0.12058(11) 0.49621(15) 0.3690(2) 0.0626(11) Uani 1 1 d . . . . .
H24G H 0.1014 0.4733 0.3521 0.094 Uiso 1 1 calc R U . . .
H24H H 0.1217 0.4996 0.4126 0.094 Uiso 1 1 calc R U . . .
H24I H 0.1175 0.5315 0.3503 0.094 Uiso 1 1 calc R U . . .
Al4 Al 0.36291(2) 0.30395(4) 0.01766(4) 0.03319(19) Uani 1 1 d D U . . .
O14 O 0.37530(7) 0.23930(10) 0.02665(18) 0.0806(10) Uani 1 1 d D U . . .
O24 O 0.32723(6) 0.31399(9) 0.04787(13) 0.0507(6) Uani 1 1 d D U . . .
O34 O 0.39501(7) 0.34299(11) 0.05196(19) 0.0832(11) Uani 1 1 d D U . . .
O44 O 0.35377(13) 0.3193(2) -0.05588(13) 0.1337(19) Uani 1 1 d D U . . .
C14 C 0.37043(8) 0.18874(12) 0.04357(17) 0.0605(10) Uani 1 1 d D U . . .
C24 C 0.39281(10) 0.15251(15) 0.0116(2) 0.0849(15) Uani 1 1 d D U . . .
F14 F 0.37935(8) 0.14601(12) -0.04641(16) 0.0946(10) Uani 1 1 d D U . . .
F24 F 0.39655(8) 0.10366(10) 0.03589(18) 0.1065(12) Uani 1 1 d D U . . .
F34 F 0.42356(6) 0.17271(12) 0.0126(2) 0.1327(17) Uani 1 1 d D U . . .
C34 C 0.33289(8) 0.17220(12) 0.02537(16) 0.0505(8) Uani 1 1 d D U . . .
F44 F 0.31386(6) 0.19287(9) 0.06193(11) 0.0607(6) Uani 1 1 d D U . . .
F54 F 0.32865(7) 0.11949(8) 0.02506(13) 0.0726(7) Uani 1 1 d D U . . .
F64 F 0.32015(6) 0.18991(11) -0.02919(11) 0.0700(7) Uani 1 1 d D U . . .
C44 C 0.38114(12) 0.18249(17) 0.1123(2) 0.0998(17) Uani 1 1 d D U . . .
F74 F 0.41493(9) 0.18140(16) 0.1282(2) 0.1513(19) Uani 1 1 d D U . . .
F84 F 0.36957(10) 0.22293(13) 0.14066(16) 0.1213(14) Uani 1 1 d D U . . .
F94 F 0.36928(11) 0.13769(13) 0.13317(15) 0.1214(14) Uani 1 1 d D U . . .
C54 C 0.30316(7) 0.34519(10) 0.06420(12) 0.0350(6) Uani 1 1 d D U . . .
C64 C 0.31874(11) 0.39884(15) 0.0895(2) 0.0534(11) Uani 0.808(3) 1 d D U P B 3
F104 F 0.33921(8) 0.41873(10) 0.05458(19) 0.0728(11) Uani 0.808(3) 1 d D U P B 3
F114 F 0.29492(9) 0.43572(10) 0.0925(2) 0.0855(13) Uani 0.808(3) 1 d D U P B 3
F124 F 0.33748(11) 0.39335(16) 0.14424(16) 0.0924(12) Uani 0.808(3) 1 d D U P B 3
C74 C 0.27517(11) 0.3552(2) 0.0104(2) 0.0783(17) Uani 0.808(3) 1 d D U P B 3
F134 F 0.24714(9) 0.3736(2) 0.0273(2) 0.1236(18) Uani 0.808(3) 1 d D U P B 3
F144 F 0.28624(13) 0.3911(2) -0.02589(18) 0.1132(17) Uani 0.808(3) 1 d D U P B 3
F154 F 0.26768(11) 0.3098(2) -0.0193(2) 0.1222(18) Uani 0.808(3) 1 d D U P B 3
C84 C 0.28846(13) 0.31687(17) 0.1149(2) 0.0634(13) Uani 0.808(3) 1 d D U P B 3
F164 F 0.27066(12) 0.35042(13) 0.14329(18) 0.0940(14) Uani 0.808(3) 1 d D U P B 3
F174 F 0.26817(11) 0.27703(14) 0.0918(2) 0.0915(14) Uani 0.808(3) 1 d D U P B 3
F184 F 0.31308(14) 0.29669(16) 0.15618(17) 0.1039(15) Uani 0.808(3) 1 d D U P B 3
C65 C 0.3193(2) 0.3794(4) 0.1180(4) 0.064(4) Uani 0.192(3) 1 d D U P B 4
F105 F 0.3358(3) 0.4195(4) 0.0974(6) 0.067(3) Uani 0.192(3) 1 d D U P B 4
F115 F 0.2961(3) 0.3990(6) 0.1472(5) 0.088(5) Uani 0.192(3) 1 d D U P B 4
F125 F 0.3413(3) 0.3480(5) 0.1532(4) 0.080(4) Uani 0.192(3) 1 d D U P B 4
C75 C 0.2855(2) 0.3842(3) 0.0148(3) 0.053(3) Uani 0.192(3) 1 d D U P B 4
F135 F 0.2695(3) 0.4250(4) 0.0375(5) 0.069(4) Uani 0.192(3) 1 d D U P B 4
F145 F 0.2620(3) 0.3616(5) -0.0279(5) 0.064(3) Uani 0.192(3) 1 d D U P B 4
F155 F 0.3086(3) 0.4075(4) -0.0132(6) 0.068(4) Uani 0.192(3) 1 d D U P B 4
C85 C 0.2741(2) 0.3111(3) 0.0814(5) 0.055(3) Uani 0.192(3) 1 d D U P B 4
F165 F 0.2870(4) 0.2838(5) 0.1309(6) 0.071(4) Uani 0.192(3) 1 d D U P B 4
F175 F 0.2480(3) 0.3408(4) 0.0921(8) 0.082(4) Uani 0.192(3) 1 d D U P B 4
F185 F 0.2617(3) 0.2769(4) 0.0376(7) 0.071(4) Uani 0.192(3) 1 d D U P B 4
C94 C 0.42610(8) 0.35763(12) 0.07840(16) 0.0518(8) Uani 1 1 d D U . . .
C104 C 0.42447(15) 0.3716(2) 0.1438(2) 0.124(2) Uani 1 1 d D U . . .
F194 F 0.41037(9) 0.42212(14) 0.14475(16) 0.1099(12) Uani 1 1 d D U . . .
F204 F 0.40668(13) 0.33391(17) 0.1670(2) 0.1521(19) Uani 1 1 d D U . . .
F214 F 0.45585(13) 0.3684(2) 0.17779(18) 0.1614(19) Uani 1 1 d D U . . .
C114 C 0.45282(11) 0.31199(19) 0.0781(2) 0.0901(15) Uani 1 1 d D U . . .
F224 F 0.44783(8) 0.28862(14) 0.02498(15) 0.0992(10) Uani 1 1 d D U . . .
F234 F 0.44909(10) 0.27695(14) 0.12230(19) 0.1217(13) Uani 1 1 d D U . . .
F244 F 0.48462(7) 0.33261(17) 0.0856(2) 0.1294(15) Uani 1 1 d D U . . .
C124 C 0.43780(13) 0.40625(19) 0.0469(2) 0.114(2) Uani 1 1 d D U . . .
F254 F 0.41149(9) 0.44133(13) 0.0353(2) 0.1263(15) Uani 1 1 d D U . . .
F264 F 0.46156(10) 0.43425(15) 0.0862(2) 0.1441(17) Uani 1 1 d D U . . .
F274 F 0.44884(12) 0.38959(18) -0.00305(18) 0.1418(17) Uani 1 1 d D U . . .
C134 C 0.35124(9) 0.31834(15) -0.11546(15) 0.0791(12) Uani 1 1 d D U . . .
C144 C 0.38247(18) 0.3052(3) -0.1406(4) 0.109(3) Uani 0.494(5) 1 d D U P C 5
F284 F 0.3984(2) 0.2631(4) -0.1139(4) 0.098(3) Uani 0.494(5) 1 d D U P C 5
F294 F 0.3722(3) 0.2896(4) -0.1989(3) 0.118(3) Uani 0.494(5) 1 d D U P C 5
F304 F 0.4043(2) 0.3472(4) -0.1436(5) 0.141(3) Uani 0.494(5) 1 d D U P C 5
C154 C 0.33756(18) 0.3734(2) -0.1411(3) 0.076(2) Uani 0.494(5) 1 d D U P C 5
F314 F 0.3398(2) 0.3810(2) -0.1987(2) 0.090(2) Uani 0.494(5) 1 d D U P C 5
F324 F 0.3578(3) 0.4103(4) -0.1101(6) 0.152(5) Uani 0.494(5) 1 d D U P C 5
F334 F 0.30762(19) 0.3890(4) -0.1360(4) 0.114(3) Uani 0.494(5) 1 d D U P C 5
C164 C 0.32099(17) 0.2803(3) -0.1413(3) 0.090(3) Uani 0.494(5) 1 d D U P C 5
F344 F 0.3324(2) 0.2305(3) -0.1360(4) 0.112(3) Uani 0.494(5) 1 d D U P C 5
F354 F 0.3081(3) 0.2884(4) -0.1988(3) 0.128(4) Uani 0.494(5) 1 d D U P C 5
F364 F 0.29951(17) 0.2924(4) -0.1023(3) 0.132(4) Uani 0.494(5) 1 d D U P C 5
C145 C 0.31482(17) 0.3135(4) -0.1484(4) 0.140(4) Uani 0.506(5) 1 d D U P C 6
F285 F 0.3025(2) 0.3622(4) -0.1441(6) 0.174(5) Uani 0.506(5) 1 d D U P C 6
F295 F 0.3158(3) 0.3060(6) -0.2070(3) 0.193(6) Uani 0.506(5) 1 d D U P C 6
F305 F 0.29524(17) 0.2727(3) -0.1344(3) 0.113(3) Uani 0.506(5) 1 d D U P C 6
C155 C 0.37213(19) 0.3671(3) -0.1294(3) 0.105(3) Uani 0.506(5) 1 d D U P C 6
F315 F 0.40443(17) 0.3558(3) -0.1053(4) 0.111(3) Uani 0.506(5) 1 d D U P C 6
F325 F 0.3669(3) 0.3785(4) -0.1878(3) 0.137(3) Uani 0.506(5) 1 d D U P C 6
F335 F 0.3634(4) 0.4104(4) -0.1009(7) 0.231(8) Uani 0.506(5) 1 d D U P C 6
C165 C 0.37109(18) 0.2692(3) -0.1324(3) 0.086(3) Uani 0.506(5) 1 d D U P C 6
F345 F 0.3818(3) 0.2750(4) -0.1842(4) 0.131(4) Uani 0.506(5) 1 d D U P C 6
F355 F 0.3516(2) 0.2254(3) -0.1345(4) 0.127(3) Uani 0.506(5) 1 d D U P C 6
F365 F 0.39791(18) 0.2586(4) -0.0894(3) 0.085(2) Uani 0.506(5) 1 d D U P C 6

loop_
_atom_site_aniso_label
_atom_site_aniso_U_11
_atom_site_aniso_U_22
_atom_site_aniso_U_33
_atom_site_aniso_U_23
_atom_site_aniso_U_13
_atom_site_aniso_U_12
Au1 0.03204(6) 0.02218(5) 0.02124(5) -0.00211(3) 0.00574(4) 0.00216(4)
Au2 0.02564(5) 0.02152(5) 0.02350(5) -0.00375(3) 0.00228(4) 0.00169(3)
P1 0.0361(4) 0.0269(3) 0.0307(4) -0.0019(3) -0.0047(3) 0.0054(3)
P2 0.0378(4) 0.0336(4) 0.0245(3) 0.0001(3) 0.0058(3) 0.0080(3)
P3 0.0335(4) 0.0316(4) 0.0322(4) -0.0040(3) -0.0041(3) -0.0011(3)
P4 0.0293(3) 0.0230(3) 0.0223(3) -0.0025(2) 0.0020(3) 0.0028(3)
N11 0.0408(13) 0.0266(11) 0.0281(12) -0.0003(9) 0.0078(10) -0.0020(10)
N21 0.0352(12) 0.0241(10) 0.0251(11) -0.0016(9) 0.0056(9) 0.0027(9)
C11 0.0347(14) 0.0225(12) 0.0202(12) -0.0001(9) 0.0036(10) 0.0031(10)
C21 0.0485(18) 0.0215(12) 0.0414(17) 0.0013(11) 0.0079(14) -0.0016(12)
C31 0.0428(16) 0.0231(13) 0.0363(15) -0.0020(11) 0.0048(13) 0.0037(11)
C41 0.0541(19) 0.0347(15) 0.0351(16) 0.0017(12) 0.0178(14) -0.0054(14)
C51 0.050(2) 0.057(2) 0.051(2) -0.0041(17) 0.0225(17) -0.0089(17)
C61 0.062(3) 0.085(3) 0.067(3) -0.010(2) 0.036(2) -0.011(2)
C71 0.086(3) 0.089(3) 0.063(3) -0.009(2) 0.049(3) -0.016(3)
C81 0.094(3) 0.071(3) 0.037(2) -0.0024(18) 0.028(2) -0.008(2)
C91 0.071(2) 0.0381(16) 0.0349(17) 0.0018(13) 0.0169(16) -0.0038(16)
C101 0.041(2) 0.092(3) 0.056(2) -0.010(2) 0.0148(17) -0.004(2)
C111 0.066(3) 0.114(5) 0.081(4) 0.019(3) -0.001(3) -0.016(3)
C121 0.058(3) 0.093(4) 0.092(4) -0.034(3) 0.017(2) -0.011(2)
C131 0.071(2) 0.052(2) 0.0284(16) 0.0013(14) 0.0052(16) 0.0017(18)
C141 0.076(3) 0.067(3) 0.060(3) -0.012(2) 0.001(2) -0.008(2)
C151 0.114(4) 0.077(3) 0.049(2) 0.018(2) 0.005(3) 0.018(3)
C161 0.0394(15) 0.0247(12) 0.0263(13) -0.0017(10) 0.0114(11) 0.0055(11)
C171 0.0411(16) 0.0360(15) 0.0277(14) -0.0032(11) 0.0099(12) 0.0088(12)
C181 0.056(2) 0.0459(17) 0.0271(15) 0.0038(13) 0.0128(14) 0.0148(15)
C191 0.066(2) 0.0366(16) 0.0387(17) 0.0047(13) 0.0268(16) 0.0072(15)
C201 0.0501(19) 0.0327(15) 0.0439(18) -0.0032(13) 0.0223(15) -0.0013(13)
C211 0.0414(16) 0.0270(13) 0.0327(15) -0.0047(11) 0.0123(12) 0.0036(11)
C221 0.0420(17) 0.0489(18) 0.0297(15) -0.0002(13) 0.0014(13) 0.0048(14)
C231 0.051(2) 0.065(3) 0.080(3) -0.009(2) -0.010(2) 0.014(2)
C241 0.064(2) 0.045(2) 0.061(2) -0.0103(17) 0.0103(19) -0.0031(17)
C251 0.0378(16) 0.0336(15) 0.0397(17) -0.0011(12) 0.0052(13) -0.0017(12)
C261 0.052(2) 0.0474(19) 0.048(2) -0.0133(16) -0.0022(16) 0.0007(16)
C271 0.046(2) 0.054(2) 0.060(2) -0.0042(18) 0.0070(17) 0.0088(16)
N12 0.0257(11) 0.0322(12) 0.0308(12) -0.0066(9) 0.0032(9) 0.0004(9)
N22 0.0252(11) 0.0239(10) 0.0242(11) -0.0034(8) 0.0037(8) 0.0012(8)
C12 0.0252(12) 0.0226(11) 0.0271(13) -0.0015(10) 0.0025(10) 0.0013(9)
C22 0.0313(14) 0.0421(16) 0.0323(15) -0.0112(12) 0.0086(12) 0.0021(12)
C32 0.0340(15) 0.0341(14) 0.0280(14) -0.0082(11) 0.0051(11) 0.0019(11)
C42 0.0262(14) 0.0441(16) 0.0386(16) -0.0127(13) 0.0054(12) -0.0023(12)
C52 0.0339(16) 0.054(2) 0.049(2) -0.0112(16) -0.0053(14) 0.0031(15)
C62 0.043(2) 0.078(3) 0.071(3) -0.007(2) -0.019(2) -0.002(2)
C72 0.039(2) 0.097(4) 0.074(3) -0.018(3) -0.008(2) -0.022(2)
C82 0.052(2) 0.070(3) 0.064(3) -0.013(2) 0.007(2) -0.028(2)
C92 0.0398(18) 0.054(2) 0.050(2) -0.0086(16) 0.0070(15) -0.0125(15)
C102 0.049(2) 0.0455(19) 0.059(2) -0.0040(17) -0.0176(17) 0.0099(16)
C112 0.085(3) 0.066(3) 0.093(4) -0.027(3) -0.018(3) 0.027(3)
C122 0.101(4) 0.046(2) 0.081(3) 0.003(2) 0.018(3) 0.003(2)
C132 0.066(3) 0.052(2) 0.078(3) 0.010(2) -0.004(2) -0.024(2)
C142 0.135(6) 0.120(5) 0.061(3) 0.016(3) 0.025(3) -0.013(4)
C152 0.129(5) 0.079(4) 0.131(5) 0.046(4) 0.057(5) 0.025(4)
C162 0.0248(12) 0.0257(12) 0.0246(12) -0.0057(10) 0.0046(10) -0.0009(10)
C172 0.0362(15) 0.0264(13) 0.0338(15) -0.0023(11) 0.0095(12) -0.0003(11)
C182 0.0397(17) 0.0334(15) 0.0474(18) -0.0015(13) 0.0164(14) -0.0076(12)
C192 0.0282(15) 0.0476(18) 0.0487(19) -0.0110(15) 0.0109(13) -0.0077(13)
C202 0.0280(14) 0.0427(16) 0.0364(16) -0.0021(13) 0.0019(12) 0.0040(12)
C212 0.0287(13) 0.0316(13) 0.0277(13) -0.0012(11) 0.0035(11) 0.0015(11)
C222 0.0467(18) 0.0291(14) 0.0456(18) 0.0073(13) 0.0141(14) 0.0056(13)
C232 0.091(3) 0.0293(16) 0.064(2) -0.0019(16) 0.012(2) 0.0092(18)
C242 0.080(3) 0.0401(18) 0.049(2) 0.0031(16) -0.008(2) 0.0118(18)
C252 0.0353(16) 0.0361(15) 0.0429(17) 0.0114(13) 0.0088(13) 0.0053(12)
C262 0.093(3) 0.072(3) 0.043(2) 0.0161(19) 0.016(2) -0.004(2)
C272 0.112(4) 0.0342(19) 0.087(3) 0.003(2) 0.046(3) -0.002(2)
C13 0.054(2) 0.0300(14) 0.0367(17) 0.0037(12) -0.0138(14) 0.0030(14)
C23 0.056(2) 0.0395(17) 0.047(2) 0.0020(15) -0.0180(17) 0.0065(15)
C33 0.094(4) 0.062(3) 0.062(3) 0.018(2) -0.046(3) -0.016(2)
C43 0.156(6) 0.084(3) 0.057(3) 0.041(3) -0.060(3) -0.052(4)
C53 0.137(5) 0.069(3) 0.047(2) 0.031(2) -0.034(3) -0.049(3)
C63 0.084(3) 0.0346(16) 0.0359(18) 0.0109(14) -0.0159(18) -0.0106(17)
C7A 0.024(4) 0.053(4) 0.016(3) 0.002(3) -0.014(2) 0.013(3)
C8A 0.027(4) 0.054(4) 0.034(5) -0.001(3) 0.004(4) 0.000(3)
C9A 0.028(4) 0.065(5) 0.033(4) 0.000(3) 0.004(3) -0.003(3)
C10A 0.026(3) 0.096(6) 0.038(4) 0.004(4) 0.005(3) 0.006(4)
C11A 0.031(4) 0.095(7) 0.038(4) -0.003(4) 0.007(3) 0.015(4)
C12A 0.031(4) 0.083(6) 0.035(4) -0.003(4) -0.003(3) 0.022(4)
C13A 0.035(6) 0.028(3) 0.040(4) -0.003(3) 0.017(4) -0.013(3)
C14A 0.040(4) 0.133(9) 0.068(7) 0.032(6) 0.014(4) -0.002(5)
C15A 0.055(6) 0.094(7) 0.079(8) -0.024(6) -0.004(5) 0.022(5)
C7B 0.034(5) 0.071(5) 0.039(5) 0.003(4) 0.002(4) 0.006(4)
C8B 0.019(4) 0.073(5) 0.028(5) 0.012(4) -0.012(3) -0.002(3)
C9B 0.027(4) 0.086(6) 0.043(5) 0.013(4) -0.002(3) -0.008(4)
C10B 0.027(4) 0.104(8) 0.044(5) 0.010(5) 0.002(3) -0.004(5)
C11B 0.029(4) 0.104(7) 0.047(5) 0.006(4) 0.000(3) 0.004(4)
C12B 0.028(4) 0.087(6) 0.035(4) 0.001(4) -0.003(3) 0.010(4)
C13B 0.018(4) 0.063(6) 0.036(5) 0.007(4) -0.009(3) -0.018(4)
C14B 0.048(5) 0.156(12) 0.071(7) 0.028(7) 0.021(5) -0.025(7)
C15B 0.041(5) 0.088(6) 0.073(7) -0.018(5) 0.010(4) 0.020(4)
C163 0.075(2) 0.0326(15) 0.0297(16) 0.0110(12) -0.0077(16) -0.0126(16)
C173 0.084(3) 0.0360(17) 0.0349(17) 0.0052(14) 0.0071(17) -0.0053(17)
C183 0.069(3) 0.0442(19) 0.059(2) 0.0057(17) 0.012(2) -0.0049(18)
C193 0.066(2) 0.0386(18) 0.059(2) 0.0069(16) -0.0031(19) -0.0039(17)
C203 0.077(3) 0.0287(15) 0.0398(18) 0.0046(13) -0.0084(17) -0.0073(16)
C213 0.065(2) 0.0290(15) 0.0388(17) 0.0124(13) -0.0036(16) -0.0002(14)
C223 0.117(4) 0.041(2) 0.046(2) -0.0009(16) 0.024(2) -0.012(2)
C233 0.069(3) 0.057(3) 0.117(4) 0.000(3) -0.014(3) -0.010(2)
C243 0.073(3) 0.0361(18) 0.074(3) 0.0096(18) 0.003(2) 0.0005(18)
Al4 0.0384(5) 0.0354(4) 0.0260(4) -0.0029(3) 0.0063(4) 0.0070(4)
O14 0.0454(15) 0.0327(12) 0.165(3) -0.0095(16) 0.0236(18) 0.0029(11)
O24 0.0466(13) 0.0328(11) 0.0794(18) -0.0083(11) 0.0296(13) -0.0003(10)
O34 0.0453(15) 0.0505(16) 0.149(3) -0.0198(18) 0.0043(18) -0.0127(13)
O44 0.187(4) 0.184(4) 0.0303(15) 0.0093(19) 0.0192(19) 0.115(3)
C14 0.0414(18) 0.0297(15) 0.101(3) -0.0140(16) -0.0108(18) 0.0060(13)
C24 0.045(2) 0.050(2) 0.154(4) -0.031(2) 0.000(2) 0.0080(17)
F14 0.0684(18) 0.089(2) 0.132(3) -0.0355(19) 0.0350(18) 0.0039(15)
F24 0.088(2) 0.0433(13) 0.177(3) -0.0282(17) -0.007(2) 0.0274(13)
F34 0.0392(14) 0.0740(19) 0.282(5) -0.060(3) 0.021(2) 0.0069(13)
C34 0.0491(19) 0.0371(16) 0.063(2) -0.0042(15) 0.0025(16) -0.0015(14)
F44 0.0658(14) 0.0490(12) 0.0697(15) -0.0043(10) 0.0188(12) 0.0003(10)
F54 0.0733(16) 0.0381(11) 0.104(2) -0.0163(12) 0.0093(14) -0.0113(11)
F64 0.0473(13) 0.099(2) 0.0615(15) 0.0080(13) 0.0039(11) 0.0030(12)
C44 0.102(4) 0.061(3) 0.111(4) -0.026(2) -0.049(3) 0.028(2)
F74 0.105(3) 0.115(3) 0.191(4) -0.059(3) -0.089(3) 0.039(2)
F84 0.142(3) 0.083(2) 0.112(3) -0.0500(19) -0.049(2) 0.033(2)
F94 0.176(4) 0.0749(19) 0.091(2) 0.0032(17) -0.035(2) 0.039(2)
C54 0.0413(15) 0.0326(13) 0.0339(14) 0.0008(11) 0.0145(12) 0.0030(11)
C64 0.058(3) 0.035(2) 0.073(3) -0.005(2) 0.027(2) 0.0006(19)
F104 0.0697(19) 0.0321(13) 0.131(3) 0.0126(16) 0.056(2) 0.0034(12)
F114 0.093(2) 0.0327(13) 0.149(4) -0.0033(17) 0.073(2) 0.0097(14)
F124 0.115(3) 0.080(3) 0.073(2) -0.029(2) -0.008(2) -0.023(2)
C74 0.049(3) 0.129(5) 0.052(3) -0.001(3) -0.004(2) 0.018(3)
F134 0.0445(19) 0.175(5) 0.146(4) 0.001(3) 0.003(2) 0.039(2)
F144 0.114(4) 0.161(5) 0.062(2) 0.055(3) 0.007(3) 0.048(3)
F154 0.087(3) 0.180(5) 0.086(3) -0.052(3) -0.022(2) -0.015(3)
C84 0.097(4) 0.042(2) 0.061(3) 0.001(2) 0.042(3) -0.006(2)
F164 0.153(4) 0.067(2) 0.088(3) -0.0077(18) 0.091(3) -0.006(2)
F174 0.106(3) 0.0532(19) 0.135(4) -0.018(2) 0.077(3) -0.032(2)
F184 0.173(4) 0.075(2) 0.064(2) 0.0338(19) 0.024(3) 0.008(3)
C65 0.061(7) 0.069(7) 0.061(6) -0.023(5) 0.007(5) 0.004(5)
F105 0.052(7) 0.062(6) 0.082(8) -0.029(6) 0.001(6) -0.001(5)
F115 0.075(7) 0.125(11) 0.064(7) -0.042(7) 0.010(6) 0.020(7)
F125 0.083(8) 0.108(9) 0.043(6) -0.024(6) -0.002(5) 0.029(7)
C75 0.073(7) 0.050(6) 0.038(5) -0.002(4) 0.019(4) 0.014(5)
F135 0.105(9) 0.052(6) 0.057(7) 0.002(5) 0.033(6) 0.030(6)
F145 0.067(7) 0.080(7) 0.042(5) -0.008(5) 0.004(5) 0.027(5)
F155 0.101(8) 0.044(6) 0.070(8) 0.019(5) 0.048(7) 0.029(5)
C85 0.055(6) 0.033(6) 0.089(8) 0.012(5) 0.039(5) 0.008(4)
F165 0.090(9) 0.045(7) 0.094(8) 0.036(6) 0.061(6) 0.021(6)
F175 0.066(7) 0.050(6) 0.148(13) 0.012(7) 0.066(7) 0.015(5)
F185 0.050(6) 0.050(6) 0.120(9) -0.005(6) 0.034(6) -0.004(5)
C94 0.0443(18) 0.0469(18) 0.068(2) -0.0042(16) 0.0192(16) -0.0117(14)
C104 0.137(5) 0.138(5) 0.100(4) -0.004(4) 0.032(4) 0.017(4)
F194 0.103(2) 0.109(2) 0.117(3) -0.047(2) 0.020(2) 0.023(2)
F204 0.225(5) 0.118(3) 0.151(4) 0.043(3) 0.136(4) 0.035(3)
F214 0.181(4) 0.208(5) 0.080(3) -0.025(3) -0.017(3) 0.051(4)
C114 0.058(3) 0.100(4) 0.112(4) -0.019(3) 0.015(3) 0.003(2)
F224 0.090(2) 0.106(2) 0.111(2) -0.0448(19) 0.0450(19) -0.0076(18)
F234 0.112(3) 0.097(2) 0.160(3) 0.055(2) 0.033(2) 0.027(2)
F244 0.0476(16) 0.141(3) 0.202(4) -0.063(3) 0.029(2) -0.0095(18)
C124 0.095(4) 0.098(4) 0.148(5) 0.031(3) 0.017(3) -0.022(3)
F254 0.102(2) 0.0681(19) 0.200(4) 0.055(2) 0.002(2) -0.0076(17)
F264 0.098(3) 0.099(3) 0.221(4) 0.020(3) -0.010(3) -0.061(2)
F274 0.179(4) 0.159(4) 0.112(3) 0.037(3) 0.092(3) 0.009(3)
C134 0.082(3) 0.127(3) 0.0307(18) 0.0002(19) 0.0166(17) 0.036(2)
C144 0.109(6) 0.136(7) 0.093(6) 0.034(5) 0.052(5) 0.066(5)
F284 0.095(5) 0.128(6) 0.081(5) 0.027(5) 0.046(4) 0.055(4)
F294 0.148(7) 0.150(7) 0.073(4) 0.025(4) 0.066(4) 0.085(5)
F304 0.121(6) 0.196(8) 0.127(7) 0.033(6) 0.077(5) 0.044(5)
C154 0.101(6) 0.090(5) 0.037(3) -0.011(3) 0.012(3) 0.046(4)
F314 0.156(7) 0.066(3) 0.056(3) 0.013(2) 0.036(4) 0.021(4)
F324 0.219(9) 0.095(6) 0.124(8) -0.052(6) -0.018(6) 0.032(6)
F334 0.127(5) 0.152(6) 0.080(5) 0.064(4) 0.064(4) 0.105(5)
C164 0.085(5) 0.126(6) 0.056(4) 0.021(4) 0.005(4) 0.033(4)
F344 0.134(8) 0.120(5) 0.088(5) 0.026(4) 0.034(6) 0.027(4)
F354 0.183(9) 0.107(5) 0.065(4) 0.030(4) -0.056(4) -0.048(5)
F364 0.074(4) 0.279(10) 0.040(3) -0.007(5) 0.006(3) 0.050(5)
C145 0.087(6) 0.233(9) 0.096(6) 0.086(6) 0.004(5) 0.004(5)
F285 0.090(6) 0.247(10) 0.177(10) 0.076(8) 0.006(6) 0.048(6)
F295 0.121(7) 0.371(16) 0.073(4) 0.095(6) -0.017(4) -0.041(9)
F305 0.085(4) 0.199(8) 0.052(4) 0.022(4) -0.001(3) -0.039(5)
C155 0.105(6) 0.134(6) 0.076(5) -0.017(4) 0.013(5) 0.035(5)
F315 0.100(5) 0.143(6) 0.091(5) -0.031(4) 0.020(4) -0.009(4)
F325 0.157(8) 0.179(8) 0.079(4) 0.009(4) 0.030(5) 0.042(7)
F335 0.396(17) 0.164(9) 0.139(11) -0.028(8) 0.062(10) 0.109(9)
C165 0.073(5) 0.143(6) 0.049(4) -0.012(4) 0.031(4) 0.008(4)
F345 0.167(9) 0.165(9) 0.086(5) -0.010(5) 0.092(6) 0.029(7)
F355 0.136(7) 0.176(7) 0.079(5) -0.017(5) 0.047(6) -0.036(5)
F365 0.069(4) 0.112(5) 0.084(5) -0.018(4) 0.038(3) 0.021(3)

loop_
_atom_type_symbol
_atom_type_description
_atom_type_scat_dispersion_real
_atom_type_scat_dispersion_imag
_atom_type_scat_source
C C 0.0033 0.0016 'International Tables Vol C Tables 4.2.6.8 and 6.1.1.4'
H H 0.0000 0.0000 'International Tables Vol C Tables 4.2.6.8 and 6.1.1.4'
Al Al 0.0645 0.0514 'International Tables Vol C Tables 4.2.6.8 and 6.1.1.4'
Au Au -2.0133 8.8022 'International Tables Vol C Tables 4.2.6.8 and 6.1.1.4'
F F 0.0171 0.0103 'International Tables Vol C Tables 4.2.6.8 and 6.1.1.4'
N N 0.0061 0.0033 'International Tables Vol C Tables 4.2.6.8 and 6.1.1.4'
O O 0.0106 0.0060 'International Tables Vol C Tables 4.2.6.8 and 6.1.1.4'
P P 0.1023 0.0942 'International Tables Vol C Tables 4.2.6.8 and 6.1.1.4'

loop_
_geom_angle_atom_site_label_1
_geom_angle_atom_site_label_2
_geom_angle_atom_site_label_3
_geom_angle
C11 Au1 P4 170.97(7)
C12 Au2 P4 167.22(8)
C13 P1 P2 101.50(11)
C13 P1 P3 103.99(11)
P2 P1 P3 59.41(3)
P4 P2 P3 60.37(3)
P4 P2 P1 84.31(4)
P3 P2 P1 60.52(4)
P2 P3 P4 59.65(3)
P2 P3 P1 60.07(3)
P4 P3 P1 83.71(4)
P2 P4 P3 59.98(3)
P2 P4 Au2 125.52(4)
P3 P4 Au2 115.81(4)
P2 P4 Au1 104.61(3)
P3 P4 Au1 99.51(3)
Au2 P4 Au1 128.02(3)
C11 N11 C21 110.3(2)
C11 N11 C41 124.8(2)
C21 N11 C41 124.9(2)
C11 N21 C31 110.2(2)
C11 N21 C161 121.0(2)
C31 N21 C161 128.0(2)
N11 C11 N21 105.8(2)
N11 C11 Au1 133.1(2)
N21 C11 Au1 120.96(19)
C31 C21 N11 107.0(2)
C31 C21 H21 126.5
N11 C21 H21 126.5
C21 C31 N21 106.6(3)
C21 C31 H31 126.7
N21 C31 H31 126.7
C51 C41 C91 124.1(3)
C51 C41 N11 118.5(3)
C91 C41 N11 117.4(3)
C41 C51 C61 116.5(4)
C41 C51 C101 123.6(3)
C61 C51 C101 119.9(4)
C71 C61 C51 121.0(4)
C71 C61 H61 119.5
C51 C61 H61 119.5
C61 C71 C81 121.0(4)
C61 C71 H71 119.5
C81 C71 H71 119.5
C71 C81 C91 121.5(4)
C71 C81 H81 119.3
C91 C81 H81 119.3
C41 C91 C81 115.9(4)
C41 C91 C131 122.5(3)
C81 C91 C131 121.5(3)
C51 C101 C121 113.3(4)
C51 C101 C111 110.4(4)
C121 C101 C111 109.9(4)
C51 C101 H101 107.7
C121 C101 H101 107.7
C111 C101 H101 107.7
C101 C111 H11A 109.5
C101 C111 H11B 109.5
H11A C111 H11B 109.5
C101 C111 H11C 109.5
H11A C111 H11C 109.5
H11B C111 H11C 109.5
C101 C121 H12A 109.5
C101 C121 H12B 109.5
H12A C121 H12B 109.5
C101 C121 H12C 109.5
H12A C121 H12C 109.5
H12B C121 H12C 109.5
C91 C131 C141 110.4(3)
C91 C131 C151 112.2(4)
C141 C131 C151 111.5(4)
C91 C131 H131 107.5
C141 C131 H131 107.5
C151 C131 H131 107.5
C131 C141 H14A 109.5
C131 C141 H14B 109.5
H14A C141 H14B 109.5
C131 C141 H14C 109.5
H14A C141 H14C 109.5
H14B C141 H14C 109.5
C131 C151 H15A 109.5
C131 C151 H15B 109.5
H15A C151 H15B 109.5
C131 C151 H15C 109.5
H15A C151 H15C 109.5
H15B C151 H15C 109.5
C211 C161 C171 124.0(3)
C211 C161 N21 119.0(3)
C171 C161 N21 116.7(3)
C181 C171 C161 116.6(3)
C181 C171 C221 121.2(3)
C161 C171 C221 122.2(3)
C191 C181 C171 120.9(3)
C191 C181 H181 119.5
C171 C181 H181 119.5
C181 C191 C201 120.8(3)
C181 C191 H191 119.6
C201 C191 H191 119.6
C191 C201 C211 120.8(3)
C191 C201 H201 119.6
C211 C201 H201 119.6
C161 C211 C201 116.7(3)
C161 C211 C251 123.0(3)
C201 C211 C251 120.3(3)
C171 C221 C241 110.1(3)
C171 C221 C231 112.3(3)
C241 C221 C231 110.5(3)
C171 C221 H221 107.9
C241 C221 H221 107.9
C231 C221 H221 107.9
C221 C231 H23A 109.5
C221 C231 H23B 109.5
H23A C231 H23B 109.5
C221 C231 H23C 109.5
H23A C231 H23C 109.5
H23B C231 H23C 109.5
C221 C241 H24A 109.5
C221 C241 H24B 109.5
H24A C241 H24B 109.5
C221 C241 H24C 109.5
H24A C241 H24C 109.5
H24B C241 H24C 109.5
C211 C251 C271 111.0(3)
C211 C251 C261 111.5(3)
C271 C251 C261 111.0(3)
C211 C251 H251 107.8
C271 C251 H251 107.8
C261 C251 H251 107.8
C251 C261 H26A 109.5
C251 C261 H26B 109.5
H26A C261 H26B 109.5
C251 C261 H26C 109.5
H26A C261 H26C 109.5
H26B C261 H26C 109.5
C251 C271 H27A 109.5
C251 C271 H27B 109.5
H27A C271 H27B 109.5
C251 C271 H27C 109.5
H27A C271 H27C 109.5
H27B C271 H27C 109.5
C12 N12 C22 110.8(2)
C12 N12 C42 123.3(2)
C22 N12 C42 125.7(2)
C12 N22 C32 111.1(2)
C12 N22 C162 124.9(2)
C32 N22 C162 123.9(2)
N22 C12 N12 104.6(2)
N22 C12 Au2 131.28(19)
N12 C12 Au2 123.67(19)
C32 C22 N12 106.8(2)
C32 C22 H22 126.6
N12 C22 H22 126.6
C22 C32 N22 106.6(2)
C22 C32 H32 126.7
N22 C32 H32 126.7
C92 C42 C52 124.0(3)
C92 C42 N12 119.0(3)
C52 C42 N12 116.9(3)
C42 C52 C62 116.2(4)
C42 C52 C102 122.7(3)
C62 C52 C102 121.1(4)
C72 C62 C52 121.1(4)
C72 C62 H62 119.4
C52 C62 H62 119.4
C62 C72 C82 121.0(4)
C62 C72 H72 119.5
C82 C72 H72 119.5
C72 C82 C92 121.2(4)
C72 C82 H82 119.4
C92 C82 H82 119.4
C42 C92 C82 116.5(4)
C42 C92 C132 123.1(3)
C82 C92 C132 120.4(4)
C122 C102 C52 111.2(3)
C122 C102 C112 110.9(4)
C52 C102 C112 111.0(4)
C122 C102 H102 107.9
C52 C102 H102 107.9
C112 C102 H102 107.9
C102 C112 H11D 109.5
C102 C112 H11E 109.5
H11D C112 H11E 109.5
C102 C112 H11F 109.5
H11D C112 H11F 109.5
H11E C112 H11F 109.5
C102 C122 H12D 109.5
C102 C122 H12E 109.5
H12D C122 H12E 109.5
C102 C122 H12F 109.5
H12D C122 H12F 109.5
H12E C122 H12F 109.5
C152 C132 C92 111.5(4)
C152 C132 C142 109.7(4)
C92 C132 C142 111.4(4)
C152 C132 H132 108.0
C92 C132 H132 108.0
C142 C132 H132 108.0
C132 C142 H14D 109.5
C132 C142 H14E 109.5
H14D C142 H14E 109.5
C132 C142 H14F 109.5
H14D C142 H14F 109.5
H14E C142 H14F 109.5
C132 C152 H15D 109.5
C132 C152 H15E 109.5
H15D C152 H15E 109.5
C132 C152 H15F 109.5
H15D C152 H15F 109.5
H15E C152 H15F 109.5
C212 C162 C172 123.4(3)
C212 C162 N22 118.0(2)
C172 C162 N22 118.5(2)
C182 C172 C162 117.0(3)
C182 C172 C222 121.1(3)
C162 C172 C222 122.0(3)
C192 C182 C172 120.9(3)
C192 C182 H182 119.5
C172 C182 H182 119.5
C182 C192 C202 120.9(3)
C182 C192 H192 119.5
C202 C192 H192 119.5
C192 C202 C212 120.6(3)
C192 C202 H202 119.7
C212 C202 H202 119.7
C202 C212 C162 117.1(3)
C202 C212 C252 120.6(3)
C162 C212 C252 122.2(3)
C172 C222 C242 111.0(3)
C172 C222 C232 111.3(3)
C242 C222 C232 110.9(3)
C172 C222 H222 107.8
C242 C222 H222 107.8
C232 C222 H222 107.8
C222 C232 H23D 109.5
C222 C232 H23E 109.5
H23D C232 H23E 109.5
C222 C232 H23F 109.5
H23D C232 H23F 109.5
H23E C232 H23F 109.5
C222 C242 H24D 109.5
C222 C242 H24E 109.5
H24D C242 H24E 109.5
C222 C242 H24F 109.5
H24D C242 H24F 109.5
H24E C242 H24F 109.5
C262 C252 C272 110.8(3)
C262 C252 C212 111.3(3)
C272 C252 C212 111.5(3)
C262 C252 H252 107.7
C272 C252 H252 107.7
C212 C252 H252 107.7
C252 C262 H26D 109.5
C252 C262 H26E 109.5
H26D C262 H26E 109.5
C252 C262 H26F 109.5
H26D C262 H26F 109.5
H26E C262 H26F 109.5
C252 C272 H27D 109.5
C252 C272 H27E 109.5
H27D C272 H27E 109.5
C252 C272 H27F 109.5
H27D C272 H27F 109.5
H27E C272 H27F 109.5
C63 C13 C23 119.4(3)
C63 C13 P1 116.4(2)
C23 C13 P1 124.0(3)
C7B C23 C33 113.3(5)
C7B C23 C13 128.2(5)
C33 C23 C13 118.5(4)
C33 C23 C7A 119.4(4)
C13 C23 C7A 122.0(4)
C43 C33 C23 122.0(4)
C43 C33 H33 119.0
C23 C33 H33 119.0
C33 C43 C53 120.1(4)
C33 C43 H43 119.9
C53 C43 H43 119.9
C43 C53 C63 120.3(5)
C43 C53 H53 119.8
C63 C53 H53 119.8
C53 C63 C13 119.6(4)
C53 C63 C163 116.3(4)
C13 C63 C163 124.1(3)
C12A C7A C8A 118.3(7)
C12A C7A C23 128.2(7)
C8A C7A C23 113.5(6)
C9A C8A C7A 119.9(7)
C9A C8A C13A 119.9(7)
C7A C8A C13A 120.2(7)
C10A C9A C8A 121.9(8)
C10A C9A H9A 119.1
C8A C9A H9A 119.1
C9A C10A C11A 117.9(8)
C9A C10A C14A 120.7(10)
C11A C10A C14A 121.3(9)
C12A C11A C10A 122.0(7)
C12A C11A H11G 119.0
C10A C11A H11G 119.0
C11A C12A C7A 120.0(8)
C11A C12A C15A 118.5(8)
C7A C12A C15A 121.5(9)
C8A C13A H13A 109.5
C8A C13A H13B 109.5
H13A C13A H13B 109.5
C8A C13A H13C 109.5
H13A C13A H13C 109.5
H13B C13A H13C 109.5
C10A C14A H14G 109.5
C10A C14A H14H 109.5
H14G C14A H14H 109.5
C10A C14A H14I 109.5
H14G C14A H14I 109.5
H14H C14A H14I 109.5
C12A C15A H15G 109.5
C12A C15A H15H 109.5
H15G C15A H15H 109.5
C12A C15A H15I 109.5
H15G C15A H15I 109.5
H15H C15A H15I 109.5
C23 C7B C12B 115.7(8)
C23 C7B C8B 125.4(7)
C12B C7B C8B 118.1(8)
C9B C8B C7B 120.3(8)
C9B C8B C13B 118.6(8)
C7B C8B C13B 121.1(7)
C10B C9B C8B 121.9(9)
C10B C9B H9B 119.0
C8B C9B H9B 119.0
C9B C10B C11B 117.0(8)
C9B C10B C14B 119.5(11)
C11B C10B C14B 123.5(11)
C12B C11B C10B 123.2(8)
C12B C11B H11H 118.4
C10B C11B H11H 118.4
C11B C12B C7B 119.5(8)
C11B C12B C15B 118.3(8)
C7B C12B C15B 122.2(9)
C8B C13B H13D 109.5
C8B C13B H13E 109.5
H13D C13B H13E 109.5
C8B C13B H13F 109.5
H13D C13B H13F 109.5
H13E C13B H13F 109.5
C10B C14B H14J 109.5
C10B C14B H14K 109.5
H14J C14B H14K 109.5
C10B C14B H14L 109.5
H14J C14B H14L 109.5
H14K C14B H14L 109.5
C12B C15B H15J 109.5
C12B C15B H15K 109.5
H15J C15B H15K 109.5
C12B C15B H15L 109.5
H15J C15B H15L 109.5
H15K C15B H15L 109.5
C173 C163 C213 120.1(3)
C173 C163 C63 120.2(3)
C213 C163 C63 119.4(4)
C183 C173 C163 118.6(3)
C183 C173 C223 119.8(4)
C163 C173 C223 121.6(4)
C193 C183 C173 122.2(4)
C193 C183 H183 118.9
C173 C183 H183 118.9
C203 C193 C183 118.3(4)
C203 C193 C233 120.5(4)
C183 C193 C233 121.2(4)
C193 C203 C213 122.3(3)
C193 C203 H203 118.8
C213 C203 H203 118.8
C203 C213 C163 118.4(4)
C203 C213 C243 119.8(3)
C163 C213 C243 121.8(3)
C173 C223 H22A 109.5
C173 C223 H22B 109.5
H22A C223 H22B 109.5
C173 C223 H22C 109.5
H22A C223 H22C 109.5
H22B C223 H22C 109.5
C193 C233 H23G 109.5
C193 C233 H23H 109.5
H23G C233 H23H 109.5
C193 C233 H23I 109.5
H23G C233 H23I 109.5
H23H C233 H23I 109.5
C213 C243 H24G 109.5
C213 C243 H24H 109.5
H24G C243 H24H 109.5
C213 C243 H24I 109.5
H24G C243 H24I 109.5
H24H C243 H24I 109.5
O44 Al4 O34 109.4(3)
O44 Al4 O14 110.2(2)
O34 Al4 O14 108.66(16)
O44 Al4 O24 108.27(19)
O34 Al4 O24 110.50(16)
O14 Al4 O24 109.85(14)
C14 O14 Al4 151.5(3)
C54 O24 Al4 152.5(2)
C94 O34 Al4 159.7(3)
C134 O44 Al4 163.4(3)
O14 C14 C34 111.2(3)
O14 C14 C44 110.7(3)
C34 C14 C44 108.7(3)
O14 C14 C24 107.3(3)
C34 C14 C24 109.5(3)
C44 C14 C24 109.4(3)
F34 C24 F14 105.7(4)
F34 C24 F24 108.0(3)
F14 C24 F24 106.6(3)
F34 C24 C14 112.3(3)
F14 C24 C14 111.6(3)
F24 C24 C14 112.3(4)
F64 C34 F44 106.4(3)
F64 C34 F54 107.5(3)
F44 C34 F54 107.8(3)
F64 C34 C14 110.5(3)
F44 C34 C14 111.6(3)
F54 C34 C14 112.7(3)
F84 C44 F74 108.0(4)
F84 C44 F94 107.3(4)
F74 C44 F94 107.0(4)
F84 C44 C14 110.5(3)
F74 C44 C14 110.9(4)
F94 C44 C14 112.9(3)
O24 C54 C74 109.7(3)
O24 C54 C65 109.0(4)
O24 C54 C85 110.6(4)
C65 C54 C85 109.8(5)
O24 C54 C64 110.4(2)
C74 C54 C64 109.9(3)
O24 C54 C84 108.7(3)
C74 C54 C84 110.2(3)
C64 C54 C84 107.9(3)
O24 C54 C75 115.1(4)
C65 C54 C75 106.7(5)
C85 C54 C75 105.5(5)
F104 C64 F124 106.7(4)
F104 C64 F114 106.7(3)
F124 C64 F114 108.1(4)
F104 C64 C54 110.9(3)
F124 C64 C54 111.9(3)
F114 C64 C54 112.3(3)
F134 C74 F154 108.7(5)
F134 C74 F144 109.1(5)
F154 C74 F144 109.5(5)
F134 C74 C54 111.4(4)
F154 C74 C54 109.3(4)
F144 C74 C54 108.9(4)
F184 C84 F174 108.0(4)
F184 C84 F164 107.1(4)
F174 C84 F164 108.8(4)
F184 C84 C54 111.3(4)
F174 C84 C54 109.8(3)
F164 C84 C54 111.7(3)
F115 C65 F125 111.6(8)
F115 C65 F105 109.1(9)
F125 C65 F105 110.0(9)
F115 C65 C54 111.8(7)
F125 C65 C54 106.3(7)
F105 C65 C54 108.0(7)
F155 C75 F145 107.2(8)
F155 C75 F135 105.2(8)
F145 C75 F135 105.9(8)
F155 C75 C54 110.7(7)
F145 C75 C54 114.5(7)
F135 C75 C54 112.8(7)
F165 C85 F185 109.1(9)
F165 C85 F175 109.1(8)
F185 C85 F175 107.2(8)
F165 C85 C54 107.6(7)
F185 C85 C54 111.5(7)
F175 C85 C54 112.3(7)
O34 C94 C124 110.6(3)
O34 C94 C104 107.3(3)
C124 C94 C104 109.7(3)
O34 C94 C114 112.2(3)
C124 C94 C114 108.5(3)
C104 C94 C114 108.6(3)
F204 C104 F214 103.8(5)
F204 C104 F194 113.1(5)
F214 C104 F194 112.5(5)
F204 C104 C94 109.4(4)
F214 C104 C94 109.8(4)
F194 C104 C94 108.1(4)
F224 C114 F244 105.6(4)
F224 C114 F234 111.2(4)
F244 C114 F234 112.4(4)
F224 C114 C94 109.8(4)
F244 C114 C94 110.1(4)
F234 C114 C94 107.8(3)
F274 C124 F254 113.4(5)
F274 C124 F264 114.1(5)
F254 C124 F264 102.3(4)
F274 C124 C94 108.3(4)
F254 C124 C94 108.5(4)
F264 C124 C94 110.0(4)
O44 C134 C144 118.1(4)
O44 C134 C145 112.9(4)
O44 C134 C155 104.2(4)
C145 C134 C155 118.0(4)
O44 C134 C165 108.3(4)
C145 C134 C165 107.6(5)
C155 C134 C165 105.2(4)
O44 C134 C154 108.4(3)
C144 C134 C154 108.4(4)
O44 C134 C164 107.5(4)
C144 C134 C164 111.2(5)
C154 C134 C164 102.0(4)
F284 C144 F294 104.3(7)
F284 C144 F304 112.3(7)
F294 C144 F304 104.8(7)
F284 C144 C134 111.6(6)
F294 C144 C134 107.6(6)
F304 C144 C134 115.3(6)
F334 C154 F314 105.7(6)
F334 C154 F324 103.0(7)
F314 C154 F324 105.6(7)
F334 C154 C134 120.5(6)
F314 C154 C134 114.1(5)
F324 C154 C134 106.4(6)
F354 C164 F344 107.6(7)
F354 C164 F364 114.7(7)
F344 C164 F364 113.3(7)
F354 C164 C134 114.1(6)
F344 C164 C134 108.1(6)
F364 C164 C134 98.8(5)
F285 C145 F295 106.2(8)
F285 C145 F305 116.1(8)
F295 C145 F305 104.1(7)
F285 C145 C134 103.1(6)
F295 C145 C134 107.4(7)
F305 C145 C134 119.1(6)
F325 C155 F315 114.7(7)
F325 C155 F335 107.0(8)
F315 C155 F335 106.8(8)
F325 C155 C134 112.2(6)
F315 C155 C134 105.5(6)
F335 C155 C134 110.4(8)
F345 C165 F365 108.7(7)
F345 C165 F355 109.6(7)
F365 C165 F355 104.4(7)
F345 C165 C134 112.9(6)
F365 C165 C134 110.9(5)
F355 C165 C134 110.0(6)

loop_
_geom_bond_atom_site_label_1
_geom_bond_atom_site_label_2
_geom_bond_distance
Au1 C11 2.036(3)
Au1 P4 2.2924(7)
Au2 C12 2.028(3)
Au2 P4 2.2860(7)
P1 C13 1.865(3)
P1 P2 2.2140(10)
P1 P3 2.2240(11)
P2 P4 2.1919(10)
P2 P3 2.1992(11)
P3 P4 2.2077(10)
N11 C11 1.337(3)
N11 C21 1.388(4)
N11 C41 1.450(4)
N21 C11 1.350(3)
N21 C31 1.386(3)
N21 C161 1.448(3)
C21 C31 1.341(4)
C21 H21 0.9500
C31 H31 0.9500
C41 C51 1.387(5)
C41 C91 1.396(5)
C51 C61 1.409(5)
C51 C101 1.509(6)
C61 C71 1.360(7)
C61 H61 0.9500
C71 C81 1.366(7)
C71 H71 0.9500
C81 C91 1.405(5)
C81 H81 0.9500
C91 C131 1.505(6)
C101 C121 1.522(6)
C101 C111 1.523(7)
C101 H101 1.0000
C111 H11A 0.9800
C111 H11B 0.9800
C111 H11C 0.9800
C121 H12A 0.9800
C121 H12B 0.9800
C121 H12C 0.9800
C131 C141 1.529(6)
C131 C151 1.537(5)
C131 H131 1.0000
C141 H14A 0.9800
C141 H14B 0.9800
C141 H14C 0.9800
C151 H15A 0.9800
C151 H15B 0.9800
C151 H15C 0.9800
C161 C211 1.390(4)
C161 C171 1.397(4)
C171 C181 1.397(4)
C171 C221 1.521(5)
C181 C191 1.374(5)
C181 H181 0.9500
C191 C201 1.383(5)
C191 H191 0.9500
C201 C211 1.398(4)
C201 H201 0.9500
C211 C251 1.516(4)
C221 C241 1.526(5)
C221 C231 1.527(5)
C221 H221 1.0000
C231 H23A 0.9800
C231 H23B 0.9800
C231 H23C 0.9800
C241 H24A 0.9800
C241 H24B 0.9800
C241 H24C 0.9800
C251 C271 1.523(5)
C251 C261 1.537(4)
C251 H251 1.0000
C261 H26A 0.9800
C261 H26B 0.9800
C261 H26C 0.9800
C271 H27A 0.9800
C271 H27B 0.9800
C271 H27C 0.9800
N12 C12 1.353(3)
N12 C22 1.388(4)
N12 C42 1.446(4)
N22 C12 1.351(3)
N22 C32 1.384(3)
N22 C162 1.443(3)
C22 C32 1.342(4)
C22 H22 0.9500
C32 H32 0.9500
C42 C92 1.395(5)
C42 C52 1.397(5)
C52 C62 1.403(5)
C52 C102 1.520(5)
C62 C72 1.370(7)
C62 H62 0.9500
C72 C82 1.370(7)
C72 H72 0.9500
C82 C92 1.396(5)
C82 H82 0.9500
C92 C132 1.519(6)
C102 C122 1.516(6)
C102 C112 1.522(6)
C102 H102 1.0000
C112 H11D 0.9800
C112 H11E 0.9800
C112 H11F 0.9800
C122 H12D 0.9800
C122 H12E 0.9800
C122 H12F 0.9800
C132 C152 1.514(8)
C132 C142 1.530(7)
C132 H132 1.0000
C142 H14D 0.9800
C142 H14E 0.9800
C142 H14F 0.9800
C152 H15D 0.9800
C152 H15E 0.9800
C152 H15F 0.9800
C162 C212 1.396(4)
C162 C172 1.397(4)
C172 C182 1.392(4)
C172 C222 1.522(4)
C182 C192 1.374(5)
C182 H182 0.9500
C192 C202 1.383(5)
C192 H192 0.9500
C202 C212 1.390(4)
C202 H202 0.9500
C212 C252 1.521(4)
C222 C242 1.523(5)
C222 C232 1.533(5)
C222 H222 1.0000
C232 H23D 0.9800
C232 H23E 0.9800
C232 H23F 0.9800
C242 H24D 0.9800
C242 H24E 0.9800
C242 H24F 0.9800
C252 C262 1.515(5)
C252 C272 1.516(5)
C252 H252 1.0000
C262 H26D 0.9800
C262 H26E 0.9800
C262 H26F 0.9800
C272 H27D 0.9800
C272 H27E 0.9800
C272 H27F 0.9800
C13 C63 1.410(5)
C13 C23 1.412(5)
C23 C7B 1.351(11)
C23 C33 1.395(6)
C23 C7A 1.610(11)
C33 C43 1.364(8)
C33 H33 0.9500
C43 C53 1.379(7)
C43 H43 0.9500
C53 C63 1.401(5)
C53 H53 0.9500
C63 C163 1.502(5)
C7A C12A 1.407(8)
C7A C8A 1.416(7)
C8A C9A 1.394(7)
C8A C13A 1.507(7)
C9A C10A 1.383(10)
C9A H9A 0.9500
C10A C11A 1.393(13)
C10A C14A 1.513(10)
C11A C12A 1.388(12)
C11A H11G 0.9500
C12A C15A 1.483(11)
C13A H13A 0.9800
C13A H13B 0.9800
C13A H13C 0.9800
C14A H14G 0.9800
C14A H14H 0.9800
C14A H14I 0.9800
C15A H15G 0.9800
C15A H15H 0.9800
C15A H15I 0.9800
C7B C12B 1.405(8)
C7B C8B 1.412(8)
C8B C9B 1.392(7)
C8B C13B 1.506(8)
C9B C10B 1.384(11)
C9B H9B 0.9500
C10B C11B 1.388(13)
C10B C14B 1.504(10)
C11B C12B 1.385(12)
C11B H11H 0.9500
C12B C15B 1.487(11)
C13B H13D 0.9800
C13B H13E 0.9800
C13B H13F 0.9800
C14B H14J 0.9800
C14B H14K 0.9800
C14B H14L 0.9800
C15B H15J 0.9800
C15B H15K 0.9800
C15B H15L 0.9800
C163 C173 1.407(6)
C163 C213 1.408(5)
C173 C183 1.386(6)
C173 C223 1.514(5)
C183 C193 1.379(6)
C183 H183 0.9500
C193 C203 1.379(6)
C193 C233 1.506(6)
C203 C213 1.388(5)
C203 H203 0.9500
C213 C243 1.501(6)
C223 H22A 0.9800
C223 H22B 0.9800
C223 H22C 0.9800
C233 H23G 0.9800
C233 H23H 0.9800
C233 H23I 0.9800
C243 H24G 0.9800
C243 H24H 0.9800
C243 H24I 0.9800
Al4 O44 1.680(3)
Al4 O34 1.687(3)
Al4 O14 1.698(3)
Al4 O24 1.705(2)
O14 C14 1.350(4)
O24 C54 1.342(3)
O34 C94 1.328(4)
O44 C134 1.331(4)
C14 C34 1.538(4)
C14 C44 1.542(5)
C14 C24 1.542(4)
C24 F34 1.325(4)
C24 F14 1.333(5)
C24 F24 1.341(4)
C34 F64 1.322(4)
C34 F44 1.324(4)
C34 F54 1.334(3)
C44 F84 1.327(4)
C44 F74 1.332(5)
C44 F94 1.339(5)
C54 C74 1.515(5)
C54 C65 1.533(6)
C54 C85 1.545(6)
C54 C64 1.549(4)
C54 C84 1.550(4)
C54 C75 1.555(6)
C64 F104 1.330(4)
C64 F124 1.332(5)
C64 F114 1.337(4)
C74 F134 1.328(5)
C74 F154 1.329(5)
C74 F144 1.346(5)
C84 F184 1.327(5)
C84 F174 1.333(5)
C84 F164 1.337(4)
C65 F115 1.326(6)
C65 F125 1.330(7)
C65 F105 1.332(7)
C75 F155 1.341(7)
C75 F145 1.344(7)
C75 F135 1.356(6)
C85 F165 1.333(7)
C85 F185 1.335(7)
C85 F175 1.340(6)
C94 C124 1.527(5)
C94 C104 1.531(5)
C94 C114 1.566(5)
C104 F204 1.344(5)
C104 F214 1.348(5)
C104 F194 1.390(5)
C114 F224 1.318(5)
C114 F244 1.353(4)
C114 F234 1.358(5)
C124 F274 1.350(5)
C124 F254 1.359(5)
C124 F264 1.370(5)
C134 C144 1.496(6)
C134 C145 1.514(6)
C134 C155 1.545(6)
C134 C165 1.552(6)
C134 C154 1.558(5)
C134 C164 1.568(6)
C144 F284 1.322(6)
C144 F294 1.364(6)
C144 F304 1.378(6)
C154 F334 1.282(6)
C154 F314 1.336(6)
C154 F324 1.341(6)
C164 F354 1.322(6)
C164 F344 1.327(6)
C164 F364 1.370(6)
C145 F285 1.328(6)
C145 F295 1.343(6)
C145 F305 1.361(6)
C155 F325 1.328(6)
C155 F315 1.336(6)
C155 F335 1.341(6)
C165 F345 1.324(6)
C165 F365 1.335(6)
C165 F355 1.342(6)

loop_
_geom_torsion_atom_site_label_1
_geom_torsion_atom_site_label_2
_geom_torsion_atom_site_label_3
_geom_torsion_atom_site_label_4
_geom_torsion
C21 N11 C11 N21 -0.1(3)
C41 N11 C11 N21 179.5(3)
C21 N11 C11 Au1 176.3(2)
C41 N11 C11 Au1 -4.1(5)
C31 N21 C11 N11 0.1(3)
C161 N21 C11 N11 170.8(2)
C31 N21 C11 Au1 -176.9(2)
C161 N21 C11 Au1 -6.2(3)
C11 N11 C21 C31 0.2(4)
C41 N11 C21 C31 -179.4(3)
N11 C21 C31 N21 -0.1(3)
C11 N21 C31 C21 0.0(3)
C161 N21 C31 C21 -169.9(3)
C11 N11 C41 C51 88.2(4)
C21 N11 C41 C51 -92.2(4)
C11 N11 C41 C91 -92.4(4)
C21 N11 C41 C91 87.1(4)
C91 C41 C51 C61 0.8(6)
N11 C41 C51 C61 -179.9(3)
C91 C41 C51 C101 178.4(4)
N11 C41 C51 C101 -2.3(5)
C41 C51 C61 C71 -1.5(7)
C101 C51 C61 C71 -179.2(5)
C51 C61 C71 C81 1.8(8)
C61 C71 C81 C91 -1.2(8)
C51 C41 C91 C81 -0.3(5)
N11 C41 C91 C81 -179.6(3)
C51 C41 C91 C131 -177.5(3)
N11 C41 C91 C131 3.2(5)
C71 C81 C91 C41 0.5(6)
C71 C81 C91 C131 177.7(4)
C41 C51 C101 C121 134.0(4)
C61 C51 C101 C121 -48.5(6)
C41 C51 C101 C111 -102.3(5)
C61 C51 C101 C111 75.2(5)
C41 C91 C131 C141 108.6(4)
C81 C91 C131 C141 -68.5(5)
C41 C91 C131 C151 -126.3(4)
C81 C91 C131 C151 56.6(5)
C11 N21 C161 C211 89.1(3)
C31 N21 C161 C211 -101.9(3)
C11 N21 C161 C171 -84.7(3)
C31 N21 C161 C171 84.2(4)
C211 C161 C171 C181 -3.5(4)
N21 C161 C171 C181 170.0(2)
C211 C161 C171 C221 175.8(3)
N21 C161 C171 C221 -10.7(4)
C161 C171 C181 C191 0.6(4)
C221 C171 C181 C191 -178.6(3)
C171 C181 C191 C201 2.4(5)
C181 C191 C201 C211 -2.7(5)
C171 C161 C211 C201 3.2(4)
N21 C161 C211 C201 -170.2(2)
C171 C161 C211 C251 -176.6(3)
N21 C161 C211 C251 10.1(4)
C191 C201 C211 C161 0.0(4)
C191 C201 C211 C251 179.7(3)
C181 C171 C221 C241 78.9(4)
C161 C171 C221 C241 -100.3(3)
C181 C171 C221 C231 -44.7(4)
C161 C171 C221 C231 136.1(3)
C161 C211 C251 C271 119.5(3)
C201 C211 C251 C271 -60.2(4)
C161 C211 C251 C261 -116.3(3)
C201 C211 C251 C261 64.0(4)
C32 N22 C12 N12 0.0(3)
C162 N22 C12 N12 177.7(2)
C32 N22 C12 Au2 -172.6(2)
C162 N22 C12 Au2 5.2(4)
C22 N12 C12 N22 0.4(3)
C42 N12 C12 N22 174.7(3)
C22 N12 C12 Au2 173.7(2)
C42 N12 C12 Au2 -12.0(4)
C12 N12 C22 C32 -0.6(3)
C42 N12 C22 C32 -174.8(3)
N12 C22 C32 N22 0.6(3)
C12 N22 C32 C22 -0.4(3)
C162 N22 C32 C22 -178.1(3)
C12 N12 C42 C92 91.4(4)
C22 N12 C42 C92 -95.1(4)
C12 N12 C42 C52 -87.2(4)
C22 N12 C42 C52 86.3(4)
C92 C42 C52 C62 0.0(5)
N12 C42 C52 C62 178.5(3)
C92 C42 C52 C102 -178.1(3)
N12 C42 C52 C102 0.5(5)
C42 C52 C62 C72 0.0(7)
C102 C52 C62 C72 178.1(4)
C52 C62 C72 C82 0.0(8)
C62 C72 C82 C92 0.1(8)
C52 C42 C92 C82 0.1(5)
N12 C42 C92 C82 -178.4(3)
C52 C42 C92 C132 -179.8(4)
N12 C42 C92 C132 1.6(5)
C72 C82 C92 C42 -0.1(6)
C72 C82 C92 C132 179.8(4)
C42 C52 C102 C122 113.4(4)
C62 C52 C102 C122 -64.6(5)
C42 C52 C102 C112 -122.6(4)
C62 C52 C102 C112 59.4(5)
C42 C92 C132 C152 -111.4(5)
C82 C92 C132 C152 68.6(5)
C42 C92 C132 C142 125.7(4)
C82 C92 C132 C142 -54.2(6)
C12 N22 C162 C212 -90.2(3)
C32 N22 C162 C212 87.3(3)
C12 N22 C162 C172 91.8(3)
C32 N22 C162 C172 -90.8(3)
C212 C162 C172 C182 0.7(4)
N22 C162 C172 C182 178.6(2)
C212 C162 C172 C222 -179.6(3)
N22 C162 C172 C222 -1.7(4)
C162 C172 C182 C192 -0.7(4)
C222 C172 C182 C192 179.6(3)
C172 C182 C192 C202 0.0(5)
C182 C192 C202 C212 0.8(5)
C192 C202 C212 C162 -0.8(4)
C192 C202 C212 C252 179.7(3)
C172 C162 C212 C202 0.0(4)
N22 C162 C212 C202 -177.9(2)
C172 C162 C212 C252 179.6(3)
N22 C162 C212 C252 1.7(4)
C182 C172 C222 C242 76.1(4)
C162 C172 C222 C242 -103.6(3)
C182 C172 C222 C232 -48.0(4)
C162 C172 C222 C232 132.4(3)
C202 C212 C252 C262 65.7(4)
C162 C212 C252 C262 -113.9(3)
C202 C212 C252 C272 -58.6(4)
C162 C212 C252 C272 121.8(4)
P2 P1 C13 C63 -83.8(3)
P3 P1 C13 C63 -144.9(3)
P2 P1 C13 C23 100.9(3)
P3 P1 C13 C23 39.8(3)
C63 C13 C23 C7B -179.9(6)
P1 C13 C23 C7B -4.8(7)
C63 C13 C23 C33 0.0(6)
P1 C13 C23 C33 175.2(3)
C63 C13 C23 C7A 176.8(4)
P1 C13 C23 C7A -8.1(6)
C7B C23 C33 C43 -179.4(7)
C13 C23 C33 C43 0.6(8)
C7A C23 C33 C43 -176.2(6)
C23 C33 C43 C53 -0.2(10)
C33 C43 C53 C63 -0.9(10)
C43 C53 C63 C13 1.5(8)
C43 C53 C63 C163 -177.5(5)
C23 C13 C63 C53 -1.1(6)
P1 C13 C63 C53 -176.6(4)
C23 C13 C63 C163 177.9(4)
P1 C13 C63 C163 2.3(5)
C33 C23 C7A C12A -109.7(6)
C13 C23 C7A C12A 73.6(7)
C33 C23 C7A C8A 69.7(5)
C13 C23 C7A C8A -107.0(4)
C12A C7A C8A C9A 0.0(2)
C23 C7A C8A C9A -179.5(5)
C12A C7A C8A C13A 179.8(3)
C23 C7A C8A C13A 0.4(6)
C7A C8A C9A C10A -0.3(3)
C13A C8A C9A C10A 179.9(4)
C8A C9A C10A C11A 0.4(6)
C8A C9A C10A C14A -180.0(3)
C9A C10A C11A C12A -0.4(8)
C14A C10A C11A C12A -180.0(5)
C10A C11A C12A C7A 0.1(8)
C10A C11A C12A C15A 179.4(5)
C8A C7A C12A C11A 0.1(5)
C23 C7A C12A C11A 179.5(7)
C8A C7A C12A C15A -179.2(3)
C23 C7A C12A C15A 0.2(9)
C33 C23 C7B C12B -112.2(6)
C13 C23 C7B C12B 67.8(8)
C33 C23 C7B C8B 78.5(6)
C13 C23 C7B C8B -101.6(6)
C23 C7B C8B C9B 169.3(7)
C12B C7B C8B C9B 0.2(2)
C23 C7B C8B C13B -10.7(7)
C12B C7B C8B C13B -179.7(4)
C7B C8B C9B C10B -0.3(3)
C13B C8B C9B C10B 179.7(4)
C8B C9B C10B C11B 0.3(6)
C8B C9B C10B C14B -179.9(3)
C9B C10B C11B C12B -0.3(8)
C14B C10B C11B C12B 179.9(5)
C10B C11B C12B C7B 0.3(8)
C10B C11B C12B C15B 178.9(5)
C23 C7B C12B C11B -170.4(7)
C8B C7B C12B C11B -0.2(5)
C23 C7B C12B C15B 11.0(8)
C8B C7B C12B C15B -178.8(3)
C53 C63 C163 C173 -74.7(5)
C13 C63 C163 C173 106.3(5)
C53 C63 C163 C213 98.7(5)
C13 C63 C163 C213 -80.3(4)
C213 C163 C173 C183 -1.7(5)
C63 C163 C173 C183 171.7(3)
C213 C163 C173 C223 178.5(3)
C63 C163 C173 C223 -8.2(5)
C163 C173 C183 C193 0.2(6)
C223 C173 C183 C193 -180.0(4)
C173 C183 C193 C203 1.4(6)
C173 C183 C193 C233 -178.7(4)
C183 C193 C203 C213 -1.5(6)
C233 C193 C203 C213 178.5(4)
C193 C203 C213 C163 0.1(5)
C193 C203 C213 C243 -178.1(3)
C173 C163 C213 C203 1.6(5)
C63 C163 C213 C203 -171.8(3)
C173 C163 C213 C243 179.7(3)
C63 C163 C213 C243 6.3(5)
O44 Al4 O14 C14 -113.2(7)
O34 Al4 O14 C14 126.9(7)
O24 Al4 O14 C14 6.0(7)
O44 Al4 O24 C54 -65.8(6)
O34 Al4 O24 C54 54.0(6)
O14 Al4 O24 C54 173.8(5)
O44 Al4 O34 C94 -105.6(10)
O14 Al4 O34 C94 14.7(11)
O24 Al4 O34 C94 135.3(10)
O34 Al4 O44 C134 105.0(17)
O14 Al4 O44 C134 -14.3(17)
O24 Al4 O44 C134 -134.5(16)
Al4 O14 C14 C34 40.1(8)
Al4 O14 C14 C44 -80.9(7)
Al4 O14 C14 C24 159.8(6)
O14 C14 C24 F34 42.8(5)
C34 C14 C24 F34 163.6(4)
C44 C14 C24 F34 -77.3(5)
O14 C14 C24 F14 -75.7(4)
C34 C14 C24 F14 45.1(4)
C44 C14 C24 F14 164.2(3)
O14 C14 C24 F24 164.7(3)
C34 C14 C24 F24 -74.5(4)
C44 C14 C24 F24 44.6(4)
O14 C14 C34 F64 41.3(4)
C44 C14 C34 F64 163.4(3)
C24 C14 C34 F64 -77.1(4)
O14 C14 C34 F44 -76.8(4)
C44 C14 C34 F44 45.2(4)
C24 C14 C34 F44 164.8(3)
O14 C14 C34 F54 161.7(3)
C44 C14 C34 F54 -76.3(4)
C24 C14 C34 F54 43.3(4)
O14 C14 C44 F84 44.4(5)
C34 C14 C44 F84 -78.0(4)
C24 C14 C44 F84 162.4(4)
O14 C14 C44 F74 -75.4(4)
C34 C14 C44 F74 162.2(3)
C24 C14 C44 F74 42.6(4)
O14 C14 C44 F94 164.5(3)
C34 C14 C44 F94 42.1(4)
C24 C14 C44 F94 -77.4(4)
Al4 O24 C54 C74 83.7(6)
Al4 O24 C54 C65 -69.8(7)
Al4 O24 C54 C85 169.4(6)
Al4 O24 C54 C64 -37.5(6)
Al4 O24 C54 C84 -155.7(5)
Al4 O24 C54 C75 50.0(7)
O24 C54 C64 F104 45.4(4)
C74 C54 C64 F104 -75.8(4)
C84 C54 C64 F104 164.0(3)
O24 C54 C64 F124 -73.6(4)
C74 C54 C64 F124 165.2(4)
C84 C54 C64 F124 45.0(4)
O24 C54 C64 F114 164.7(3)
C74 C54 C64 F114 43.5(4)
C84 C54 C64 F114 -76.7(4)
O24 C54 C74 F134 163.6(4)
C64 C54 C74 F134 -74.8(5)
C84 C54 C74 F134 44.0(5)
O24 C54 C74 F154 43.6(5)
C64 C54 C74 F154 165.2(4)
C84 C54 C74 F154 -76.1(4)
O24 C54 C74 F144 -76.0(4)
C64 C54 C74 F144 45.6(5)
C84 C54 C74 F144 164.4(4)
O24 C54 C84 F184 45.2(4)
C74 C54 C84 F184 165.4(4)
C64 C54 C84 F184 -74.6(4)
O24 C54 C84 F174 -74.4(4)
C74 C54 C84 F174 45.9(5)
C64 C54 C84 F174 165.8(4)
O24 C54 C84 F164 164.8(4)
C74 C54 C84 F164 -74.9(5)
C64 C54 C84 F164 45.0(5)
O24 C54 C65 F115 -161.5(8)
C85 C54 C65 F115 -40.2(10)
C75 C54 C65 F115 73.6(9)
O24 C54 C65 F125 -39.5(8)
C85 C54 C65 F125 81.8(9)
C75 C54 C65 F125 -164.3(8)
O24 C54 C65 F105 78.5(8)
C85 C54 C65 F105 -160.2(7)
C75 C54 C65 F105 -46.4(8)
O24 C54 C75 F155 -43.7(8)
C65 C54 C75 F155 77.3(9)
C85 C54 C75 F155 -165.9(8)
O24 C54 C75 F145 77.5(8)
C65 C54 C75 F145 -161.5(8)
C85 C54 C75 F145 -44.7(9)
O24 C54 C75 F135 -161.3(7)
C65 C54 C75 F135 -40.3(9)
C85 C54 C75 F135 76.5(9)
O24 C54 C85 F165 66.1(8)
C65 C54 C85 F165 -54.2(9)
C75 C54 C85 F165 -168.8(8)
O24 C54 C85 F185 -53.4(8)
C65 C54 C85 F185 -173.8(8)
C75 C54 C85 F185 71.6(8)
O24 C54 C85 F175 -173.8(8)
C65 C54 C85 F175 65.9(10)
C75 C54 C85 F175 -48.7(10)
Al4 O34 C94 C124 126.3(10)
Al4 O34 C94 C104 -114.2(10)
Al4 O34 C94 C114 5.0(12)
O34 C94 C104 F204 45.1(5)
C124 C94 C104 F204 165.3(4)
C114 C94 C104 F204 -76.3(5)
O34 C94 C104 F214 158.4(4)
C124 C94 C104 F214 -81.4(5)
C114 C94 C104 F214 37.0(5)
O34 C94 C104 F194 -78.5(5)
C124 C94 C104 F194 41.6(5)
C114 C94 C104 F194 160.0(4)
O34 C94 C114 F224 43.2(5)
C124 C94 C114 F224 -79.2(4)
C104 C94 C114 F224 161.6(4)
O34 C94 C114 F244 159.0(4)
C124 C94 C114 F244 36.6(5)
C104 C94 C114 F244 -82.6(5)
O34 C94 C114 F234 -78.1(5)
C124 C94 C114 F234 159.5(4)
C104 C94 C114 F234 40.3(5)
O34 C94 C124 F274 -80.1(5)
C104 C94 C124 F274 161.7(4)
C114 C94 C124 F274 43.3(5)
O34 C94 C124 F254 43.4(5)
C104 C94 C124 F254 -74.8(5)
C114 C94 C124 F254 166.8(4)
O34 C94 C124 F264 154.5(4)
C104 C94 C124 F264 36.4(5)
C114 C94 C124 F264 -82.1(5)
Al4 O44 C134 C144 -46.3(19)
Al4 O44 C134 C145 115.3(16)
Al4 O44 C134 C155 -115.5(17)
Al4 O44 C134 C165 -3.9(18)
Al4 O44 C134 C154 -169.9(16)
Al4 O44 C134 C164 80.5(17)
O44 C134 C144 F284 46.8(9)
C154 C134 C144 F284 170.4(7)
C164 C134 C144 F284 -78.2(8)
O44 C134 C144 F294 160.6(6)
C154 C134 C144 F294 -75.7(7)
C164 C134 C144 F294 35.6(7)
O44 C134 C144 F304 -82.9(8)
C154 C134 C144 F304 40.8(8)
C164 C134 C144 F304 152.1(7)
O44 C134 C154 F334 -64.3(7)
C144 C134 C154 F334 166.4(7)
C164 C134 C154 F334 49.0(7)
O44 C134 C154 F314 168.2(6)
C144 C134 C154 F314 39.0(8)
C164 C134 C154 F314 -78.5(7)
O44 C134 C154 F324 52.2(8)
C144 C134 C154 F324 -77.1(8)
C164 C134 C154 F324 165.5(7)
O44 C134 C164 F354 158.7(7)
C144 C134 C164 F354 -70.6(8)
C154 C134 C164 F354 44.7(8)
O44 C134 C164 F344 -81.7(6)
C144 C134 C164 F344 49.0(7)
C154 C134 C164 F344 164.3(6)
O44 C134 C164 F364 36.4(6)
C144 C134 C164 F364 167.1(5)
C154 C134 C164 F364 -77.5(6)
O44 C134 C145 F285 75.9(8)
C155 C134 C145 F285 -45.9(9)
C165 C134 C145 F285 -164.6(7)
O44 C134 C145 F295 -172.2(7)
C155 C134 C145 F295 66.0(9)
C165 C134 C145 F295 -52.7(8)
O44 C134 C145 F305 -54.3(9)
C155 C134 C145 F305 -176.1(7)
C165 C134 C145 F305 65.2(9)
O44 C134 C155 F325 -167.4(6)
C145 C134 C155 F325 -41.3(9)
C165 C134 C155 F325 78.7(7)
O44 C134 C155 F315 67.0(6)
C145 C134 C155 F315 -166.9(6)
C165 C134 C155 F315 -46.9(7)
O44 C134 C155 F335 -48.1(8)
C145 C134 C155 F335 78.1(9)
C165 C134 C155 F335 -162.0(8)
O44 C134 C165 F345 -154.8(7)
C145 C134 C165 F345 82.7(8)
C155 C134 C165 F345 -43.9(8)
O44 C134 C165 F365 -32.5(7)
C145 C134 C165 F365 -154.9(6)
C155 C134 C165 F365 78.5(7)
O44 C134 C165 F355 82.5(7)
C145 C134 C165 F355 -40.0(7)
C155 C134 C165 F355 -166.6(6)
